data_4131791
loop_
_publ_author_name
'Kiel, Gavin R.'
'Patel, Sajan C.'
'Smith, Patrick W.'
'Levine, Daniel S.'
'Tilley, T. Don'

_publ_section_title
;
 Expanded Helicenes: A General Synthetic Strategy and Remarkable
 Supramolecular and Solid-State Behavior.
;
_journal_issue 51
_journal_name_full 'Journal of the American Chemical Society'
_journal_page_first 18456
_journal_page_last 18459
_journal_paper_doi 10.1021/jacs.7b10902
_journal_volume 139
_journal_year 2017
_chemical_formula_moiety '3.55(C H Cl3), 2(C96 H96 O10)'
_chemical_formula_sum 'C195.55 H195.55 Cl10.66 O20'
_chemical_formula_weight 3243.59
_space_group_crystal_system monoclinic
_space_group_IT_number 14
_space_group_name_Hall '-P 2ybc'
_space_group_name_H-M_alt 'P 1 21/c 1'
_atom_sites_solution_hydrogens geom
_atom_sites_solution_primary dual
_audit_creation_date 2017-09-14
_audit_creation_method
;
Olex2 1.2
(compiled 2017.08.10 svn.r3458 for OlexSys, GUI svn.r5381)
;
_cell_angle_alpha 90
_cell_angle_beta 100.129(2)
_cell_angle_gamma 90
_cell_formula_units_Z 4
_cell_length_a 23.2934(8)
_cell_length_b 19.8397(8)
_cell_length_c 37.1735(13)
_cell_measurement_reflns_used 9587
_cell_measurement_temperature 100
_cell_measurement_theta_max 25.56
_cell_measurement_theta_min 2.21
_cell_volume 16911.4(11)
_computing_cell_refinement 'SAINT v8.37A (Bruker, 2015)'
_computing_data_collection 'Bruker APEX2 Bruker-AXS, Madison WI'
_computing_data_reduction 'SAINT v8.37A (Bruker, 2015)'
_computing_molecular_graphics 'Olex2 (Dolomanov et al., 2009)'
_computing_publication_material 'Olex2 (Dolomanov et al., 2009)'
_computing_structure_refinement 'ShelXL (Sheldrick, 2015)'
_computing_structure_solution 'XT (Sheldrick, 2015)'
_diffrn_ambient_temperature 100.0
_diffrn_detector_area_resol_mean 10.42
_diffrn_measured_fraction_theta_full 0.995
_diffrn_measured_fraction_theta_max 0.995
_diffrn_measurement_device_type 'Bruker D8 with PHOTON 100 detector'
_diffrn_measurement_method '\f and \w shutterless scans'
_diffrn_radiation_monochromator 'silicon 111'
_diffrn_radiation_wavelength 0.7749
_diffrn_reflns_av_R_equivalents 0.0692
_diffrn_reflns_av_unetI/netI 0.0514
_diffrn_reflns_Laue_measured_fraction_full 0.995
_diffrn_reflns_Laue_measured_fraction_max 0.995
_diffrn_reflns_limit_h_max 25
_diffrn_reflns_limit_h_min -25
_diffrn_reflns_limit_k_max 22
_diffrn_reflns_limit_k_min -22
_diffrn_reflns_limit_l_max 41
_diffrn_reflns_limit_l_min -41
_diffrn_reflns_number 118469
_diffrn_reflns_point_group_measured_fraction_full 0.995
_diffrn_reflns_point_group_measured_fraction_max 0.995
_diffrn_reflns_theta_full 25.577
_diffrn_reflns_theta_max 25.577
_diffrn_reflns_theta_min 1.803
_diffrn_standards_number 0
_exptl_absorpt_coefficient_mu 0.306
_exptl_absorpt_correction_T_max 0.7452
_exptl_absorpt_correction_T_min 0.6376
_exptl_absorpt_correction_type multi-scan
_exptl_absorpt_process_details
;
SADABS-2016/2 (Bruker,2016/2) was used for absorption correction.
wR2(int) was 0.1303 before and 0.0670 after correction.
The Ratio of minimum to maximum transmission is 0.8556.
The \l/2 correction factor is Not present.
;
_exptl_crystal_colour 'clear yellow'
_exptl_crystal_colour_lustre clear
_exptl_crystal_colour_primary yellow
_exptl_crystal_density_diffrn 1.274
_exptl_crystal_description needle
_exptl_crystal_F_000 6840
_refine_diff_density_max 1.313
_refine_diff_density_min -0.776
_refine_diff_density_rms 0.086
_refine_ls_extinction_method none
_refine_ls_goodness_of_fit_ref 1.126
_refine_ls_hydrogen_treatment constr
_refine_ls_matrix_type full
_refine_ls_number_parameters 2126
_refine_ls_number_reflns 24356
_refine_ls_number_restraints 0
_refine_ls_restrained_S_all 1.126
_refine_ls_R_factor_all 0.1220
_refine_ls_R_factor_gt 0.0979
_refine_ls_shift/su_max 0.001
_refine_ls_shift/su_mean 0.000
_refine_ls_structure_factor_coef Fsqd
_refine_ls_weighting_details 'w=1/[\s^2^(Fo^2^)+(0.0491P)^2^+110.8571P] where P=(Fo^2^+2Fc^2^)/3'
_refine_ls_weighting_scheme calc
_refine_ls_wR_factor_gt 0.2286
_refine_ls_wR_factor_ref 0.2418
_reflns_Friedel_coverage 0.000
_reflns_number_gt 18675
_reflns_number_total 24356
_reflns_threshold_expression 'I > 2\s(I)'
_cod_data_source_file ja7b10902_si_001.cif
_cod_data_source_block gk545_mexi
_cod_database_code 4131791
_shelx_shelxl_version_number 2017/1
_shelx_space_group_comment
;
The symmetry employed for this shelxl refinement is uniquely defined
by the following loop, which should always be used as a source of
symmetry information in preference to the above space-group names.
They are only intended as comments.
;
_olex2_refinement_description
;
1. Fixed Uiso
 At 1.2 times of:
  All C(H) groups, All C(H,H) groups
 At 1.5 times of:
  All C(H,H,H) groups
2. Others
 Sof(Cl14)=Sof(Cl15)=Sof(Cl13)=Sof(C196)=Sof(H196)=FVAR(1)
 Sof(Cl12)=Sof(Cl11)=Sof(Cl10)=Sof(C195)=Sof(H195)=FVAR(2)
 Sof(Cl6)=Sof(Cl5)=Sof(Cl4)=Sof(C193)=Sof(H193)=FVAR(3)
 Sof(Cl9)=Sof(Cl7)=Sof(Cl8)=Sof(C194)=Sof(H194)=FVAR(4)
 Sof(Cl2)=Sof(Cl3)=Sof(Cl1)=Sof(C192)=Sof(H192)=FVAR(5)
3.a Ternary CH refined with riding coordinates:
 C192(H192), C196(H196), C195(H195), C194(H194), C193(H193)
3.b Secondary CH2 refined with riding coordinates:
 C02V(H02A,H02B), C157(H15A,H15B), C90(H90A,H90B), C88(H88A,H88B), C168(H16A,
 H16B), C156(H15C,H15D), C61(H61A,H61B), C160(H16C,H16D), C169(H16E,H16F),
 C59(H59A,H59B), C184(H18A,H18B), C170(H17A,H17B), C89(H89A,H89B), C155(H15H,
 H15I), C185(H18C,H18D), C186(H18E,H18F), C172(H17C,H17D), C72(H72A,H72B),
 C64(H64A,H64B), C60(H60A,H60B), C75(H75A,H75B), C176(H17E,H17F), C92(H92A,
 H92B), C73(H73A,H73B), C76(H76A,H76B), C188(H18G,H18H), C74(H74A,H74B),
 C80(H80A,H80B)
3.c Aromatic/amide H refined with riding coordinates:
 C143(H143), C39(H39), C140(H140), C47(H47), C134(H134), C137(H137), C36(H36),
 C146(H146), C42(H42), C109(H109), C50(H50), C29(H29), C114(H114), C9(H9),
 C104(H104), C2(H2), C45(H45), C4(H4), C14(H14), C24(H24), C119(H119), C34(H34),
  C131(H131), C99(H99), C19(H19), C148(H148), C1(H1), C52(H52), C149(H149),
 C97(H97), C124(H124), C33(H33), C96(H96), C31(H31), C53(H53), C129(H129),
 C32(H32), C126(H126), C128(H128), C127(H127)
3.d Idealised Me refined as rotating group:
 C91(H91A,H91B,H91C), C154(H15E,H15F,H15G), C58(H58A,H58B,H58C), C162(H16G,
 H16H,H16I), C83(H83A,H83B,H83C), C163(H16J,H16K,H16L), C178(H17G,H17H,H17I),
 C187(H18I,H18J,H18K), C159(H15J,H15K,H15L), C179(H17J,H17K,H17L), C82(H82A,
 H82B,H82C), C95(H95A,H95B,H95C), C189(H18L,H18M,H18N), C63(H63A,H63B,H63C),
 C177(H17M,H17N,H17O), C174(H17P,H17Q,H17R), C77(H77A,H77B,H77C), C190(H19A,
 H19B,H19C), C65(H65A,H65B,H65C), C78(H78A,H78B,H78C), C94(H94A,H94B,H94C),
 C67(H67A,H67B,H67C), C66(H66A,H66B,H66C), C173(H17S,H17T,H17U), C191(H19D,H19E,
 H19F), C62(H62A,H62B,H62C), C175(H17V,H17W,H17X), C161(H16M,H16N,H16O),
 C158(H15M,H15N,H15O), C93(H93A,H93B,H93C), C81(H81A,H81B,H81C), C79(H79A,H79B,
 H79C)
;
_olex2_date_sample_data_collection 2016-11-05
_olex2_date_sample_submission 2016-11-04
_olex2_submission_original_sample_id 'Compound 3c'
_olex2_submission_special_instructions 'No special instructions were received'

loop_
_space_group_symop_operation_xyz
'x, y, z'
'-x, y+1/2, -z+1/2'
'-x, -y, -z'
'x, -y-1/2, z-1/2'

loop_
_atom_site_label
_atom_site_type_symbol
_atom_site_fract_x
_atom_site_fract_y
_atom_site_fract_z
_atom_site_U_iso_or_equiv
_atom_site_adp_type
_atom_site_occupancy
_atom_site_site_symmetry_order
_atom_site_calc_flag
_atom_site_refinement_flags_posn
_atom_site_refinement_flags_occupancy
Cl2 Cl 0.10397(11) 0.26105(11) 0.52179(6) 0.0569(7) Uani 0.875(5) 1 d . P
Cl12 Cl 0.33723(12) 0.73308(12) 0.06736(7) 0.0333(7) Uani 0.611(4) 1 d . P
Cl3 Cl 0.08023(12) 0.29086(14) 0.44527(7) 0.0736(9) Uani 0.875(5) 1 d . P
Cl11 Cl 0.39834(11) 0.77550(13) 0.00981(7) 0.0336(7) Uani 0.611(4) 1 d . P
Cl14 Cl 0.32367(13) 0.77966(16) 0.21713(7) 0.0715(10) Uani 0.803(5) 1 d . P
Cl15 Cl 0.40929(13) 0.79136(14) 0.17149(10) 0.0809(12) Uani 0.803(5) 1 d . P
Cl10 Cl 0.27201(12) 0.78002(15) -0.00062(8) 0.0467(9) Uani 0.611(4) 1 d . P
Cl9 Cl 0.13706(15) 0.19854(16) 0.27070(8) 0.0684(12) Uani 0.676(5) 1 d . P
Cl6 Cl 0.18922(13) 0.00865(16) 0.29785(8) 0.0435(9) Uani 0.588(4) 1 d . P
Cl13 Cl 0.29102(17) 0.75400(16) 0.14206(9) 0.0939(13) Uani 0.803(5) 1 d . P
Cl5 Cl 0.26310(14) -0.09848(17) 0.33171(9) 0.0519(10) Uani 0.588(4) 1 d . P
Cl1 Cl 0.19628(15) 0.3105(2) 0.48696(11) 0.1120(14) Uani 0.875(5) 1 d . P
Cl7 Cl 0.13267(17) 0.2045(2) 0.34734(10) 0.0843(14) Uani 0.676(5) 1 d . P
Cl8 Cl 0.24195(15) 0.18578(17) 0.32423(11) 0.0748(12) Uani 0.676(5) 1 d . P
Cl4 Cl 0.24155(19) 0.01786(18) 0.37360(9) 0.0671(13) Uani 0.588(4) 1 d . P
O14 O 0.02339(16) 0.5296(2) 0.09499(10) 0.0284(10) Uani 1 1 d . .
O13 O -0.02527(16) 0.4683(2) 0.14968(10) 0.0280(9) Uani 1 1 d . .
O12 O -0.14093(16) 0.3975(2) 0.29241(11) 0.0309(10) Uani 1 1 d . .
O8 O 0.24920(17) 0.5364(2) 0.43675(10) 0.0303(10) Uani 1 1 d . .
O17 O 0.50239(17) 0.6278(2) 0.12520(10) 0.0302(10) Uani 1 1 d . .
O3 O 0.50781(17) 0.4042(2) 0.12644(11) 0.0347(11) Uani 1 1 d . .
O5 O 0.72204(16) 0.4325(2) 0.36430(12) 0.0352(11) Uani 1 1 d . .
O7 O 0.36174(17) 0.4877(2) 0.44119(11) 0.0339(10) Uani 1 1 d . .
O2 O 0.33923(18) 0.3977(2) -0.04146(11) 0.0340(10) Uani 1 1 d . .
O11 O -0.03120(18) 0.3558(2) 0.39655(11) 0.0357(11) Uani 1 1 d . .
O19 O 0.72493(17) 0.6570(2) 0.36966(11) 0.0331(10) Uani 1 1 d . .
O4 O 0.57440(17) 0.4240(2) 0.19713(11) 0.0354(11) Uani 1 1 d . .
O16 O 0.32121(18) 0.6239(2) -0.03626(11) 0.0351(10) Uani 1 1 d . .
O10 O -0.13366(17) 0.6140(2) 0.30427(12) 0.0383(11) Uani 1 1 d . .
O15 O 0.15664(18) 0.5895(2) -0.04734(11) 0.0364(11) Uani 1 1 d . .
O9 O -0.04217(19) 0.5656(2) 0.41215(12) 0.0379(11) Uani 1 1 d . .
O18 O 0.56942(17) 0.6581(3) 0.19520(11) 0.0389(11) Uani 1 1 d . .
O20 O 0.62745(19) 0.6565(2) 0.45687(11) 0.0398(11) Uani 1 1 d . .
O1 O 0.15546(19) 0.3745(2) -0.04596(12) 0.0429(12) Uani 1 1 d . .
O6 O 0.6523(2) 0.4576(4) 0.44840(13) 0.0712(19) Uani 1 1 d . .
C153 C -0.0105(2) 0.3692(3) 0.27590(15) 0.0215(12) Uani 1 1 d . .
C107 C 0.0579(2) 0.5103(3) 0.12755(14) 0.0221(13) Uani 1 1 d . .
C105 C 0.0698(2) 0.4645(3) 0.18901(14) 0.0201(12) Uani 1 1 d . .
C110 C 0.2023(2) 0.5677(3) 0.10736(15) 0.0206(12) Uani 1 1 d . .
C101 C 0.0787(2) 0.4047(3) 0.31641(15) 0.0218(12) Uani 1 1 d . .
C113 C 0.3263(2) 0.5761(3) 0.11428(15) 0.0201(12) Uani 1 1 d . .
C38 C 0.1722(2) 0.5905(3) 0.30520(15) 0.0211(12) Uani 1 1 d . .
C28 C 0.0753(2) 0.6136(3) 0.26770(15) 0.0230(13) Uani 1 1 d . .
C37 C 0.1376(2) 0.6134(3) 0.27058(15) 0.0210(12) Uani 1 1 d . .
C144 C 0.1376(2) 0.4278(3) 0.25610(15) 0.0212(12) Uani 1 1 d . .
C20 C 0.3559(2) 0.5019(3) 0.37591(15) 0.0241(13) Uani 1 1 d . .
C108 C 0.1191(2) 0.5250(3) 0.13263(14) 0.0198(12) Uani 1 1 d . .
C143 C 0.1626(2) 0.4577(3) 0.22910(14) 0.0211(12) Uani 1 1 d . .
H143 H 0.203538 0.465047 0.233579 0.025 Uiso 1 1 calc R .
C103 C 0.0760(2) 0.4162(3) 0.25011(15) 0.0207(12) Uani 1 1 d . .
C133 C 0.4333(2) 0.6589(3) 0.28405(15) 0.0237(13) Uani 1 1 d . .
C40 C 0.2643(2) 0.5457(3) 0.33930(15) 0.0219(13) Uani 1 1 d . .
C116 C 0.4789(2) 0.6247(3) 0.15706(15) 0.0262(13) Uani 1 1 d . .
C87 C -0.0101(2) 0.5801(3) 0.29809(16) 0.0242(13) Uani 1 1 d . .
C142 C 0.1301(2) 0.4779(3) 0.19516(14) 0.0196(12) Uani 1 1 d . .
C15 C 0.4943(2) 0.4710(3) 0.28575(15) 0.0246(13) Uani 1 1 d . .
C39 C 0.2285(2) 0.5664(3) 0.30662(15) 0.0224(13) Uani 1 1 d . .
H39 H 0.243647 0.563792 0.284526 0.027 Uiso 1 1 calc R .
C11 C 0.4829(2) 0.4180(3) 0.15684(15) 0.0253(13) Uani 1 1 d . .
C145 C 0.1725(2) 0.4059(3) 0.29105(15) 0.0212(12) Uani 1 1 d . .
C140 C 0.2146(2) 0.5280(3) 0.16999(15) 0.0212(12) Uani 1 1 d . .
H140 H 0.239461 0.520670 0.192782 0.025 Uiso 1 1 calc R .
C138 C 0.3000(2) 0.5730(3) 0.14588(15) 0.0199(12) Uani 1 1 d . .
C54 C 0.2063(2) 0.4072(3) 0.03209(15) 0.0247(13) Uani 1 1 d . .
C47 C 0.3305(2) 0.4123(3) 0.17424(15) 0.0228(13) Uani 1 1 d . .
H47 H 0.309529 0.419107 0.193685 0.027 Uiso 1 1 calc R .
C27 C 0.0490(2) 0.5984(3) 0.30018(15) 0.0233(13) Uani 1 1 d . .
C23 C 0.2400(2) 0.5503(3) 0.37156(16) 0.0239(13) Uani 1 1 d . .
C8 C 0.3293(2) 0.3862(3) 0.11011(15) 0.0212(12) Uani 1 1 d . .
C135 C 0.4253(2) 0.6278(3) 0.21961(15) 0.0214(12) Uani 1 1 d . .
C136 C 0.3915(2) 0.6068(3) 0.18468(15) 0.0214(12) Uani 1 1 d . .
C112 C 0.2890(2) 0.5731(3) 0.07728(15) 0.0231(13) Uani 1 1 d . .
C7 C 0.2959(2) 0.3752(3) 0.07291(15) 0.0238(13) Uani 1 1 d . .
C115 C 0.4184(2) 0.6060(3) 0.15346(15) 0.0220(13) Uani 1 1 d . .
C22 C 0.2741(2) 0.5305(3) 0.40578(15) 0.0262(14) Uani 1 1 d . .
C167 C 0.3102(2) 0.5624(3) 0.04410(15) 0.0252(13) Uani 1 1 d . .
C111 C 0.2288(2) 0.5869(3) 0.07523(15) 0.0221(13) Uani 1 1 d . .
C44 C 0.4326(2) 0.4718(3) 0.28107(15) 0.0235(13) Uani 1 1 d . .
C48 C 0.3000(2) 0.3919(3) 0.14056(15) 0.0210(12) Uani 1 1 d . .
C134 C 0.4006(2) 0.6371(3) 0.25113(15) 0.0235(13) Uani 1 1 d . .
H134 H 0.360283 0.628077 0.249938 0.028 Uiso 1 1 calc R .
C106 C 0.0343(2) 0.4819(3) 0.15507(15) 0.0238(13) Uani 1 1 d . .
C139 C 0.2381(2) 0.5557(3) 0.14181(14) 0.0197(12) Uani 1 1 d . .
C137 C 0.3327(2) 0.5888(3) 0.17980(15) 0.0213(12) Uani 1 1 d . .
H137 H 0.314164 0.587285 0.200617 0.026 Uiso 1 1 calc R .
C85 C -0.0033(2) 0.6120(3) 0.36184(17) 0.0273(14) Uani 1 1 d . .
C41 C 0.3231(2) 0.5193(3) 0.34119(14) 0.0199(12) Uani 1 1 d . .
C86 C -0.0353(2) 0.5856(3) 0.32921(16) 0.0246(13) Uani 1 1 d . .
C21 C 0.3293(2) 0.5084(3) 0.40789(15) 0.0253(13) Uani 1 1 d . .
C36 C 0.1628(3) 0.6350(3) 0.24213(16) 0.0267(14) Uani 1 1 d . .
H36 H 0.204130 0.634910 0.244856 0.032 Uiso 1 1 calc R .
C02D C 0.4242(2) 0.4422(3) 0.21641(15) 0.0235(13) Uani 1 1 d . .
C49 C 0.2380(2) 0.3742(3) 0.13486(15) 0.0234(13) Uani 1 1 d . .
C146 C 0.2306(2) 0.3888(3) 0.29462(15) 0.0227(13) Uani 1 1 d . .
H146 H 0.249347 0.393348 0.274042 0.027 Uiso 1 1 calc R .
C120 C 0.4941(2) 0.6690(3) 0.28736(15) 0.0249(13) Uani 1 1 d . .
C102 C 0.0475(2) 0.3940(3) 0.28057(15) 0.0221(13) Uani 1 1 d . .
C46 C 0.3907(2) 0.4233(3) 0.18078(15) 0.0215(12) Uani 1 1 d . .
C42 C 0.3497(2) 0.5095(3) 0.31074(15) 0.0220(13) Uani 1 1 d . .
H42 H 0.328517 0.520667 0.287280 0.026 Uiso 1 1 calc R .
C109 C 0.1432(2) 0.5517(3) 0.10384(15) 0.0212(12) Uani 1 1 d . .
H109 H 0.118453 0.559300 0.081026 0.025 Uiso 1 1 calc R .
C3 C 0.1201(2) 0.3339(3) 0.12189(16) 0.0266(14) Uani 1 1 d . .
C180 C 0.5896(2) 0.7001(3) 0.33026(16) 0.0259(13) Uani 1 1 d . .
C141 C 0.1559(2) 0.5101(3) 0.16659(15) 0.0207(12) Uani 1 1 d . .
C100 C 0.1426(2) 0.3984(3) 0.32165(15) 0.0223(13) Uani 1 1 d . .
C56 C 0.2899(3) 0.3654(3) 0.00747(16) 0.0261(13) Uani 1 1 d . .
C10 C 0.4204(2) 0.4137(3) 0.15122(15) 0.0241(13) Uani 1 1 d . .
C151 C -0.0121(2) 0.3974(3) 0.33921(15) 0.0225(13) Uani 1 1 d . .
C57 C 0.3223(3) 0.3558(3) 0.04253(16) 0.0257(13) Uani 1 1 d . .
C50 C 0.2125(2) 0.3505(3) 0.16311(16) 0.0245(13) Uani 1 1 d . .
H50 H 0.235039 0.348919 0.187025 0.029 Uiso 1 1 calc R .
C121 C 0.5303(2) 0.6792(3) 0.32430(16) 0.0262(13) Uani 1 1 d . .
C02V C 0.3702(2) 0.5307(3) 0.04405(16) 0.0256(13) Uani 1 1 d . .
H02A H 0.365192 0.491600 0.027265 0.031 Uiso 1 1 calc R .
H02B H 0.385337 0.513471 0.068899 0.031 Uiso 1 1 calc R .
C25 C 0.1475(2) 0.5931(3) 0.33729(15) 0.0229(13) Uani 1 1 d . .
C26 C 0.0842(2) 0.6072(3) 0.33518(16) 0.0232(13) Uani 1 1 d . .
C5 C 0.2046(2) 0.3780(3) 0.09836(15) 0.0238(13) Uani 1 1 d . .
C35 C 0.1296(3) 0.6573(3) 0.20883(16) 0.0265(14) Uani 1 1 d . .
C152 C -0.0394(2) 0.3697(3) 0.30577(16) 0.0243(13) Uani 1 1 d . .
C29 C 0.0427(3) 0.6380(3) 0.23556(16) 0.0270(14) Uani 1 1 d . .
H29 H 0.001600 0.641016 0.233666 0.032 Uiso 1 1 calc R .
C13 C 0.4858(2) 0.4431(3) 0.22078(15) 0.0261(13) Uani 1 1 d . .
C118 C 0.4849(2) 0.6421(3) 0.22218(15) 0.0237(13) Uani 1 1 d . .
C114 C 0.3849(2) 0.5924(3) 0.11908(15) 0.0235(13) Uani 1 1 d . .
H114 H 0.403153 0.594371 0.098192 0.028 Uiso 1 1 calc R .
C130 C 0.3205(3) 0.7043(3) 0.34215(17) 0.0289(14) Uani 1 1 d . .
C183 C 0.5407(3) 0.6393(3) 0.38719(16) 0.0309(15) Uani 1 1 d . .
C18 C 0.4398(2) 0.4698(3) 0.34835(16) 0.0252(13) Uani 1 1 d . .
C164 C 0.1960(2) 0.6128(3) 0.04211(15) 0.0233(13) Uani 1 1 d . .
C122 C 0.5044(3) 0.6597(3) 0.35452(15) 0.0280(14) Uani 1 1 d . .
C132 C 0.4054(2) 0.6718(3) 0.31575(15) 0.0250(13) Uani 1 1 d . .
C9 C 0.3889(2) 0.3986(3) 0.11660(15) 0.0225(13) Uani 1 1 d . .
H9 H 0.409170 0.396654 0.096571 0.027 Uiso 1 1 calc R .
C147 C 0.2629(2) 0.3650(3) 0.32759(16) 0.0258(13) Uani 1 1 d . .
C84 C 0.0574(2) 0.6210(3) 0.36567(16) 0.0249(13) Uani 1 1 d . .
C51 C 0.1540(3) 0.3283(3) 0.15774(16) 0.0261(13) Uani 1 1 d . .
C71 C 0.5374(2) 0.4282(3) 0.38387(16) 0.0283(14) Uani 1 1 d . .
C104 C 0.0439(2) 0.4355(3) 0.21672(15) 0.0231(13) Uani 1 1 d . .
H104 H 0.002911 0.428906 0.212399 0.028 Uiso 1 1 calc R .
C6 C 0.2355(2) 0.3892(3) 0.06728(15) 0.0250(13) Uani 1 1 d . .
C123 C 0.4407(2) 0.6677(3) 0.35126(16) 0.0277(14) Uani 1 1 d . .
C55 C 0.2351(2) 0.3966(3) 0.00241(16) 0.0257(13) Uani 1 1 d . .
C17 C 0.5029(2) 0.4556(3) 0.35228(15) 0.0272(14) Uani 1 1 d . .
C12 C 0.5142(2) 0.4279(3) 0.19057(15) 0.0247(13) Uani 1 1 d . .
C2 C 0.0617(3) 0.3107(3) 0.11598(17) 0.0304(14) Uani 1 1 d . .
H2 H 0.038337 0.314747 0.092410 0.037 Uiso 1 1 calc R .
C45 C 0.3992(2) 0.4569(3) 0.24709(15) 0.0240(13) Uani 1 1 d . .
H45 H 0.357917 0.456700 0.244669 0.029 Uiso 1 1 calc R .
C4 C 0.1473(2) 0.3574(3) 0.09357(16) 0.0254(13) Uani 1 1 d . .
H4 H 0.124933 0.359240 0.069626 0.031 Uiso 1 1 calc R .
C14 C 0.5189(2) 0.4563(3) 0.25521(16) 0.0281(14) Uani 1 1 d . .
H14 H 0.560229 0.455265 0.257860 0.034 Uiso 1 1 calc R .
C24 C 0.1827(2) 0.5731(3) 0.36975(16) 0.0248(13) Uani 1 1 d . .
H24 H 0.167150 0.575024 0.391690 0.030 Uiso 1 1 calc R .
C117 C 0.5114(2) 0.6392(3) 0.18986(16) 0.0287(14) Uani 1 1 d . .
C119 C 0.5182(2) 0.6599(3) 0.25590(15) 0.0257(13) Uani 1 1 d . .
H119 H 0.559026 0.666002 0.257459 0.031 Uiso 1 1 calc R .
C157 C -0.0375(3) 0.3332(3) 0.24078(16) 0.0301(14) Uani 1 1 d . .
H15A H -0.047964 0.287019 0.247351 0.036 Uiso 1 1 calc R .
H15B H -0.006931 0.328825 0.225458 0.036 Uiso 1 1 calc R .
C150 C 0.0473(2) 0.4133(3) 0.34539(15) 0.0244(13) Uani 1 1 d . .
C68 C 0.5910(2) 0.4894(3) 0.32912(15) 0.0276(14) Uani 1 1 d . .
C165 C 0.2205(2) 0.6095(3) 0.01063(15) 0.0249(13) Uani 1 1 d . .
C34 C 0.1557(3) 0.6793(3) 0.17897(16) 0.0312(15) Uani 1 1 d . .
H34 H 0.196916 0.678780 0.181124 0.037 Uiso 1 1 calc R .
C90 C -0.0988(2) 0.5660(3) 0.32667(17) 0.0295(14) Uani 1 1 d . .
H90A H -0.105543 0.520440 0.315943 0.035 Uiso 1 1 calc R .
H90B H -0.109301 0.565452 0.351352 0.035 Uiso 1 1 calc R .
C182 C 0.6012(3) 0.6511(3) 0.39093(16) 0.0288(14) Uani 1 1 d . .
C88 C 0.0911(3) 0.6520(3) 0.40064(17) 0.0305(14) Uani 1 1 d . .
H88A H 0.130536 0.663826 0.396142 0.037 Uiso 1 1 calc R .
H88B H 0.071518 0.694655 0.405145 0.037 Uiso 1 1 calc R .
C91 C -0.0447(3) 0.5491(3) 0.26359(16) 0.0295(14) Uani 1 1 d . .
H91A H -0.073157 0.581914 0.251490 0.044 Uiso 1 1 calc GR .
H91B H -0.065267 0.508902 0.270001 0.044 Uiso 1 1 calc GR .
H91C H -0.018131 0.536379 0.247037 0.044 Uiso 1 1 calc GR .
C131 C 0.3476(2) 0.6909(3) 0.31202(17) 0.0265(14) Uani 1 1 d . .
H131 H 0.325317 0.694987 0.288135 0.032 Uiso 1 1 calc R .
C99 C 0.1747(3) 0.3744(3) 0.35418(16) 0.0271(14) Uani 1 1 d . .
H99 H 0.155692 0.368920 0.374576 0.033 Uiso 1 1 calc R .
C98 C 0.2349(3) 0.3578(3) 0.35824(15) 0.0272(14) Uani 1 1 d . .
C19 C 0.4131(2) 0.4785(3) 0.37876(15) 0.0242(13) Uani 1 1 d . .
H19 H 0.434591 0.468164 0.402275 0.029 Uiso 1 1 calc R .
C148 C 0.3226(3) 0.3450(3) 0.33076(17) 0.0292(14) Uani 1 1 d . .
H148 H 0.342187 0.349704 0.310524 0.035 Uiso 1 1 calc R .
C168 C 0.1387(2) 0.6510(3) 0.04185(16) 0.0271(14) Uani 1 1 d . .
H16A H 0.143339 0.696942 0.032420 0.033 Uiso 1 1 calc R .
H16B H 0.132811 0.655618 0.067457 0.033 Uiso 1 1 calc R .
C156 C -0.1002(2) 0.3436(3) 0.30223(17) 0.0290(14) Uani 1 1 d . .
H15C H -0.106841 0.308045 0.283280 0.035 Uiso 1 1 calc R .
H15D H -0.106040 0.323574 0.325703 0.035 Uiso 1 1 calc R .
C61 C 0.3790(3) 0.3177(3) 0.04767(16) 0.0285(14) Uani 1 1 d . .
H61A H 0.371835 0.274678 0.034177 0.034 Uiso 1 1 calc R .
H61B H 0.389683 0.306363 0.073924 0.034 Uiso 1 1 calc R .
C160 C -0.0912(3) 0.3646(3) 0.21722(16) 0.0335(15) Uani 1 1 d . .
H16C H -0.124363 0.363174 0.230639 0.040 Uiso 1 1 calc R .
H16D H -0.083173 0.412433 0.212362 0.040 Uiso 1 1 calc R .
C43 C 0.4061(2) 0.4839(3) 0.31326(15) 0.0232(13) Uani 1 1 d . .
C169 C 0.1895(3) 0.6396(3) -0.02528(16) 0.0337(15) Uani 1 1 d . .
H16E H 0.163189 0.676195 -0.020155 0.040 Uiso 1 1 calc R .
H16F H 0.218679 0.659337 -0.038652 0.040 Uiso 1 1 calc R .
C181 C 0.6240(2) 0.6875(3) 0.36466(16) 0.0284(14) Uani 1 1 d . .
C16 C 0.5307(2) 0.4745(3) 0.32257(16) 0.0278(14) Uani 1 1 d . .
C30 C 0.0679(3) 0.6583(3) 0.20569(16) 0.0310(15) Uani 1 1 d . .
C69 C 0.6238(3) 0.4723(3) 0.36283(17) 0.0328(15) Uani 1 1 d . .
C70 C 0.5983(3) 0.4355(4) 0.38842(16) 0.0339(16) Uani 1 1 d . .
C59 C 0.2047(3) 0.4170(3) -0.03516(16) 0.0320(15) Uani 1 1 d . .
H59A H 0.191887 0.464591 -0.034881 0.038 Uiso 1 1 calc R .
H59B H 0.231785 0.412893 -0.052773 0.038 Uiso 1 1 calc R .
C154 C 0.0752(3) 0.4434(3) 0.38180(16) 0.0288(14) Uani 1 1 d . .
H15E H 0.082070 0.407744 0.400294 0.043 Uiso 1 1 calc GR .
H15F H 0.049203 0.477521 0.389226 0.043 Uiso 1 1 calc GR .
H15G H 0.112450 0.464400 0.379396 0.043 Uiso 1 1 calc GR .
C1 C 0.0385(3) 0.2824(3) 0.14397(18) 0.0346(15) Uani 1 1 d . .
H1 H -0.000902 0.267501 0.139689 0.041 Uiso 1 1 calc R .
C184 C 0.6132(3) 0.7430(3) 0.30293(17) 0.0301(14) Uani 1 1 d . .
H18A H 0.628208 0.785228 0.315317 0.036 Uiso 1 1 calc R .
H18B H 0.580193 0.755404 0.283445 0.036 Uiso 1 1 calc R .
C52 C 0.1291(3) 0.2985(3) 0.18581(18) 0.0329(15) Uani 1 1 d . .
H52 H 0.151436 0.294458 0.209677 0.039 Uiso 1 1 calc R .
C170 C 0.2942(3) 0.5643(3) -0.02497(16) 0.0318(15) Uani 1 1 d . .
H17A H 0.322206 0.526357 -0.022309 0.038 Uiso 1 1 calc R .
H17B H 0.260080 0.551819 -0.043658 0.038 Uiso 1 1 calc R .
C89 C -0.0347(3) 0.6268(3) 0.39335(17) 0.0306(14) Uani 1 1 d . .
H89A H -0.011703 0.659240 0.410344 0.037 Uiso 1 1 calc R .
H89B H -0.073203 0.647256 0.383998 0.037 Uiso 1 1 calc R .
C155 C -0.0462(3) 0.4081(3) 0.36981(16) 0.0323(15) Uani 1 1 d . .
H15H H -0.036774 0.452740 0.381224 0.039 Uiso 1 1 calc R .
H15I H -0.088576 0.406742 0.360004 0.039 Uiso 1 1 calc R .
C185 C 0.6861(3) 0.7115(3) 0.37376(17) 0.0321(15) Uani 1 1 d . .
H18C H 0.692269 0.749023 0.357275 0.039 Uiso 1 1 calc R .
H18D H 0.694254 0.728439 0.399202 0.039 Uiso 1 1 calc R .
C149 C 0.3516(3) 0.3190(3) 0.36318(17) 0.0334(15) Uani 1 1 d . .
H149 H 0.391137 0.305599 0.365153 0.040 Uiso 1 1 calc R .
C58 C 0.1475(3) 0.4411(3) 0.02576(16) 0.0290(14) Uani 1 1 d . .
H58A H 0.117293 0.408109 0.016425 0.043 Uiso 1 1 calc GR .
H58B H 0.147223 0.477523 0.007891 0.043 Uiso 1 1 calc GR .
H58C H 0.139865 0.459887 0.048843 0.043 Uiso 1 1 calc GR .
C166 C 0.2747(3) 0.5779(3) 0.01138(15) 0.0281(14) Uani 1 1 d . .
C162 C -0.0581(3) 0.5262(3) 0.15754(17) 0.0329(15) Uani 1 1 d . .
H16G H -0.049899 0.564197 0.142400 0.049 Uiso 1 1 calc GR .
H16H H -0.046969 0.538062 0.183411 0.049 Uiso 1 1 calc GR .
H16I H -0.099852 0.515666 0.152160 0.049 Uiso 1 1 calc GR .
C186 C 0.6407(3) 0.6244(4) 0.42480(16) 0.0348(15) Uani 1 1 d . .
H18E H 0.635231 0.575060 0.426583 0.042 Uiso 1 1 calc R .
H18F H 0.681917 0.632908 0.422941 0.042 Uiso 1 1 calc R .
C97 C 0.2666(3) 0.3306(3) 0.39114(17) 0.0341(15) Uani 1 1 d . .
H97 H 0.247959 0.325281 0.411742 0.041 Uiso 1 1 calc R .
C172 C 0.0828(2) 0.6201(3) 0.01945(17) 0.0322(15) Uani 1 1 d . .
H17C H 0.085992 0.619840 -0.006760 0.039 Uiso 1 1 calc R .
H17D H 0.078962 0.572768 0.027195 0.039 Uiso 1 1 calc R .
C72 C 0.6201(2) 0.5269(3) 0.30193(17) 0.0313(15) Uani 1 1 d . .
H72A H 0.640430 0.566520 0.314360 0.038 Uiso 1 1 calc R .
H72B H 0.589315 0.543932 0.282220 0.038 Uiso 1 1 calc R .
C64 C 0.4324(3) 0.3515(3) 0.03589(17) 0.0320(15) Uani 1 1 d . .
H64A H 0.423068 0.362851 0.009583 0.038 Uiso 1 1 calc R .
H64B H 0.441459 0.393960 0.049704 0.038 Uiso 1 1 calc R .
C124 C 0.4141(3) 0.6822(3) 0.38091(17) 0.0335(15) Uani 1 1 d . .
H124 H 0.437132 0.681021 0.404683 0.040 Uiso 1 1 calc R .
C83 C 0.2261(3) 0.4731(3) 0.44701(17) 0.0350(15) Uani 1 1 d . .
H83A H 0.196026 0.456992 0.427061 0.053 Uiso 1 1 calc GR .
H83B H 0.209040 0.479448 0.469056 0.053 Uiso 1 1 calc GR .
H83C H 0.257627 0.439804 0.451885 0.053 Uiso 1 1 calc GR .
C33 C 0.1219(3) 0.7011(3) 0.14718(17) 0.0373(16) Uani 1 1 d . .
H33 H 0.139725 0.715447 0.127375 0.045 Uiso 1 1 calc R .
C60 C 0.3131(3) 0.3418(3) -0.02577(16) 0.0318(15) Uani 1 1 d . .
H60A H 0.342520 0.305913 -0.018748 0.038 Uiso 1 1 calc R .
H60B H 0.280959 0.322861 -0.043946 0.038 Uiso 1 1 calc R .
C75 C 0.5111(3) 0.3842(4) 0.41033(16) 0.0361(16) Uani 1 1 d . .
H75A H 0.531356 0.340144 0.412130 0.043 Uiso 1 1 calc R .
H75B H 0.469761 0.375693 0.399473 0.043 Uiso 1 1 calc R .
C176 C 0.4163(3) 0.5780(3) 0.03270(17) 0.0322(15) Uani 1 1 d . .
H17E H 0.405699 0.587696 0.006241 0.039 Uiso 1 1 calc R .
H17F H 0.416195 0.621173 0.046018 0.039 Uiso 1 1 calc R .
C96 C 0.3235(3) 0.3120(3) 0.39346(17) 0.0359(16) Uani 1 1 d . .
H96 H 0.344260 0.294238 0.415708 0.043 Uiso 1 1 calc R .
C31 C 0.0343(3) 0.6822(3) 0.17236(17) 0.0367(16) Uani 1 1 d . .
H31 H -0.006965 0.684279 0.169798 0.044 Uiso 1 1 calc R .
C53 C 0.0726(3) 0.2753(3) 0.17884(18) 0.0339(15) Uani 1 1 d . .
H53 H 0.056595 0.254214 0.197789 0.041 Uiso 1 1 calc R .
C125 C 0.3547(3) 0.6986(3) 0.37749(19) 0.0378(16) Uani 1 1 d . .
C163 C 0.0048(3) 0.4748(4) 0.07057(17) 0.0367(16) Uani 1 1 d . .
H16J H -0.018967 0.492202 0.048131 0.055 Uiso 1 1 calc GR .
H16K H -0.018277 0.443001 0.082319 0.055 Uiso 1 1 calc GR .
H16L H 0.039096 0.451586 0.064562 0.055 Uiso 1 1 calc GR .
C92 C 0.0984(3) 0.6104(4) 0.43549(16) 0.0353(16) Uani 1 1 d . .
H92A H 0.059420 0.601696 0.441736 0.042 Uiso 1 1 calc R .
H92B H 0.115794 0.566286 0.431061 0.042 Uiso 1 1 calc R .
C73 C 0.6879(2) 0.4898(4) 0.37227(18) 0.0348(16) Uani 1 1 d . .
H73A H 0.696441 0.529249 0.357789 0.042 Uiso 1 1 calc R .
H73B H 0.698148 0.501488 0.398508 0.042 Uiso 1 1 calc R .
C129 C 0.2615(3) 0.7239(3) 0.33880(19) 0.0350(15) Uani 1 1 d . .
H129 H 0.238715 0.729002 0.315132 0.042 Uiso 1 1 calc R .
C76 C 0.6641(3) 0.4865(4) 0.28430(17) 0.0350(15) Uani 1 1 d . .
H76A H 0.700914 0.481976 0.302042 0.042 Uiso 1 1 calc R .
H76B H 0.648474 0.440607 0.278384 0.042 Uiso 1 1 calc R .
C178 C 0.4999(3) 0.6946(4) 0.11033(18) 0.0400(17) Uani 1 1 d . .
H17G H 0.515481 0.694353 0.087492 0.060 Uiso 1 1 calc GR .
H17H H 0.523276 0.725036 0.127874 0.060 Uiso 1 1 calc GR .
H17I H 0.459363 0.710128 0.105477 0.060 Uiso 1 1 calc GR .
C32 C 0.0607(3) 0.7021(3) 0.14393(18) 0.0403(17) Uani 1 1 d . .
H32 H 0.037370 0.716786 0.121736 0.048 Uiso 1 1 calc R .
C188 C 0.6615(3) 0.7132(3) 0.28456(17) 0.0345(15) Uani 1 1 d . .
H18G H 0.697299 0.707349 0.303074 0.041 Uiso 1 1 calc R .
H18H H 0.649267 0.668193 0.274529 0.041 Uiso 1 1 calc R .
C126 C 0.3282(3) 0.7114(4) 0.40847(19) 0.0426(18) Uani 1 1 d . .
H126 H 0.350495 0.708080 0.432390 0.051 Uiso 1 1 calc R .
C187 C 0.5180(3) 0.6003(4) 0.41646(16) 0.0361(16) Uani 1 1 d . .
H18I H 0.516559 0.629815 0.437435 0.054 Uiso 1 1 calc GR .
H18J H 0.543856 0.562108 0.424194 0.054 Uiso 1 1 calc GR .
H18K H 0.478669 0.583651 0.406801 0.054 Uiso 1 1 calc GR .
C159 C -0.1990(3) 0.3728(4) 0.28562(19) 0.0407(17) Uani 1 1 d . .
H15J H -0.204117 0.342144 0.264636 0.061 Uiso 1 1 calc GR .
H15K H -0.226209 0.410711 0.280325 0.061 Uiso 1 1 calc GR .
H15L H -0.206913 0.348599 0.307206 0.061 Uiso 1 1 calc GR .
C179 C 0.6084(3) 0.6259(4) 0.17520(19) 0.0465(19) Uani 1 1 d . .
H17J H 0.604597 0.646332 0.150890 0.070 Uiso 1 1 calc GR .
H17K H 0.599003 0.577795 0.172710 0.070 Uiso 1 1 calc GR .
H17L H 0.648552 0.631397 0.188209 0.070 Uiso 1 1 calc GR .
C128 C 0.2366(3) 0.7355(3) 0.3687(2) 0.0429(18) Uani 1 1 d . .
H128 H 0.196752 0.748182 0.365870 0.051 Uiso 1 1 calc R .
C82 C 0.3882(3) 0.5429(4) 0.46291(18) 0.0465(19) Uani 1 1 d . .
H82A H 0.415669 0.566000 0.449960 0.070 Uiso 1 1 calc GR .
H82B H 0.408991 0.525909 0.486353 0.070 Uiso 1 1 calc GR .
H82C H 0.357845 0.574646 0.467248 0.070 Uiso 1 1 calc GR .
C95 C -0.1923(3) 0.5926(4) 0.2951(2) 0.0462(18) Uani 1 1 d . .
H95A H -0.194009 0.549846 0.281687 0.069 Uiso 1 1 calc GR .
H95B H -0.215110 0.626731 0.279708 0.069 Uiso 1 1 calc GR .
H95C H -0.208545 0.586240 0.317444 0.069 Uiso 1 1 calc GR .
C189 C 0.6750(3) 0.7583(4) 0.25381(18) 0.0465(19) Uani 1 1 d . .
H18L H 0.640707 0.760809 0.234372 0.070 Uiso 1 1 calc GR .
H18M H 0.707893 0.739358 0.243943 0.070 Uiso 1 1 calc GR .
H18N H 0.685132 0.803573 0.263382 0.070 Uiso 1 1 calc GR .
C63 C 0.3627(3) 0.3769(4) -0.07264(19) 0.050(2) Uani 1 1 d . .
H63A H 0.331691 0.357185 -0.090824 0.076 Uiso 1 1 calc GR .
H63B H 0.393312 0.343175 -0.065256 0.076 Uiso 1 1 calc GR .
H63C H 0.379355 0.415946 -0.083250 0.076 Uiso 1 1 calc GR .
C177 C 0.4772(3) 0.5482(4) 0.04046(19) 0.0432(18) Uani 1 1 d . .
H17M H 0.476923 0.503757 0.028940 0.065 Uiso 1 1 calc GR .
H17N H 0.489865 0.543661 0.066918 0.065 Uiso 1 1 calc GR .
H17O H 0.504150 0.577982 0.030542 0.065 Uiso 1 1 calc GR .
C127 C 0.2699(3) 0.7288(4) 0.4036(2) 0.053(2) Uani 1 1 d . .
H127 H 0.252199 0.736224 0.424424 0.064 Uiso 1 1 calc R .
C174 C 0.1360(3) 0.6155(4) -0.08308(17) 0.052(2) Uani 1 1 d . .
H17P H 0.111969 0.581350 -0.097692 0.078 Uiso 1 1 calc GR .
H17Q H 0.169341 0.626833 -0.094777 0.078 Uiso 1 1 calc GR .
H17R H 0.112659 0.656001 -0.081313 0.078 Uiso 1 1 calc GR .
C74 C 0.6382(3) 0.4057(4) 0.42105(18) 0.048(2) Uani 1 1 d . .
H74A H 0.618531 0.367591 0.431105 0.058 Uiso 1 1 calc R .
H74B H 0.674257 0.388535 0.413604 0.058 Uiso 1 1 calc R .
C77 C 0.6769(3) 0.5196(4) 0.24961(19) 0.0439(18) Uani 1 1 d . .
H77A H 0.640600 0.523673 0.231826 0.066 Uiso 1 1 calc GR .
H77B H 0.704764 0.491950 0.239239 0.066 Uiso 1 1 calc GR .
H77C H 0.693421 0.564514 0.255440 0.066 Uiso 1 1 calc GR .
C80 C 0.5129(3) 0.4110(4) 0.44927(17) 0.0446(19) Uani 1 1 d . .
H80A H 0.553724 0.410642 0.462494 0.054 Uiso 1 1 calc R .
H80B H 0.498895 0.458154 0.448100 0.054 Uiso 1 1 calc R .
C190 C 0.7839(3) 0.6756(4) 0.3821(2) 0.051(2) Uani 1 1 d . .
H19A H 0.794530 0.712370 0.366962 0.076 Uiso 1 1 calc GR .
H19B H 0.809249 0.636740 0.380486 0.076 Uiso 1 1 calc GR .
H19C H 0.788655 0.690644 0.407615 0.076 Uiso 1 1 calc GR .
C65 C 0.4855(3) 0.3059(4) 0.0426(2) 0.053(2) Uani 1 1 d . .
H65A H 0.476521 0.263549 0.029241 0.080 Uiso 1 1 calc GR .
H65B H 0.496118 0.296486 0.068793 0.080 Uiso 1 1 calc GR .
H65C H 0.518135 0.328302 0.034064 0.080 Uiso 1 1 calc GR .
C78 C 0.7828(3) 0.4440(4) 0.3750(2) 0.051(2) Uani 1 1 d . .
H78A H 0.793971 0.484365 0.362748 0.076 Uiso 1 1 calc GR .
H78B H 0.804467 0.405028 0.368211 0.076 Uiso 1 1 calc GR .
H78C H 0.791964 0.450444 0.401566 0.076 Uiso 1 1 calc GR .
C94 C -0.0703(3) 0.5760(4) 0.4424(2) 0.0505(19) Uani 1 1 d . .
H94A H -0.109705 0.593508 0.433912 0.076 Uiso 1 1 calc GR .
H94B H -0.048014 0.608482 0.459187 0.076 Uiso 1 1 calc GR .
H94C H -0.072786 0.533110 0.455174 0.076 Uiso 1 1 calc GR .
C67 C 0.5947(3) 0.3553(4) 0.1974(2) 0.052(2) Uani 1 1 d . .
H67A H 0.582073 0.335208 0.173208 0.077 Uiso 1 1 calc GR .
H67B H 0.578515 0.329442 0.215700 0.077 Uiso 1 1 calc GR .
H67C H 0.637410 0.354624 0.203406 0.077 Uiso 1 1 calc GR .
C66 C 0.5531(3) 0.4496(4) 0.12019(19) 0.0477(19) Uani 1 1 d . .
H66A H 0.554341 0.451345 0.093981 0.072 Uiso 1 1 calc GR .
H66B H 0.590773 0.433584 0.133471 0.072 Uiso 1 1 calc GR .
H66C H 0.545246 0.494717 0.128840 0.072 Uiso 1 1 calc GR .
C173 C 0.0289(3) 0.6593(4) 0.0245(2) 0.056(2) Uani 1 1 d . .
H17S H -0.005739 0.638039 0.010299 0.084 Uiso 1 1 calc GR .
H17T H 0.032083 0.705762 0.016100 0.084 Uiso 1 1 calc GR .
H17U H 0.025685 0.659528 0.050451 0.084 Uiso 1 1 calc GR .
C191 C 0.6569(3) 0.6252(4) 0.48873(18) 0.0496(19) Uani 1 1 d . .
H19D H 0.699059 0.627524 0.489207 0.074 Uiso 1 1 calc GR .
H19E H 0.644856 0.577868 0.488983 0.074 Uiso 1 1 calc GR .
H19F H 0.647356 0.648259 0.510224 0.074 Uiso 1 1 calc GR .
C62 C 0.1192(3) 0.3993(5) -0.0781(2) 0.061(2) Uani 1 1 d . .
H62A H 0.141152 0.399521 -0.098321 0.091 Uiso 1 1 calc GR .
H62B H 0.106721 0.445302 -0.073738 0.091 Uiso 1 1 calc GR .
H62C H 0.084933 0.370233 -0.084356 0.091 Uiso 1 1 calc GR .
C175 C 0.3435(4) 0.6122(4) -0.0692(2) 0.058(2) Uani 1 1 d . .
H17V H 0.311283 0.600419 -0.088877 0.087 Uiso 1 1 calc GR .
H17W H 0.371680 0.575154 -0.065383 0.087 Uiso 1 1 calc GR .
H17X H 0.362728 0.653154 -0.075848 0.087 Uiso 1 1 calc GR .
C161 C -0.1077(4) 0.3272(5) 0.1811(2) 0.070(3) Uani 1 1 d . .
H16M H -0.076865 0.333058 0.166499 0.105 Uiso 1 1 calc GR .
H16N H -0.144442 0.345310 0.167595 0.105 Uiso 1 1 calc GR .
H16O H -0.112500 0.279104 0.185831 0.105 Uiso 1 1 calc GR .
C192 C 0.1344(4) 0.2631(4) 0.4827(2) 0.048(2) Uani 0.875(5) 1 d . P
H192 H 0.145076 0.215808 0.477359 0.058 Uiso 0.875(5) 1 calc R P
C158 C -0.0596(4) 0.3651(5) 0.4266(2) 0.067(3) Uani 1 1 d . .
H15M H -0.101932 0.362630 0.418384 0.101 Uiso 1 1 calc GR .
H15N H -0.049386 0.409427 0.437551 0.101 Uiso 1 1 calc GR .
H15O H -0.047403 0.329880 0.444800 0.101 Uiso 1 1 calc GR .
C196 C 0.3373(4) 0.7982(5) 0.1753(2) 0.042(2) Uani 0.803(5) 1 d . P
H196 H 0.326985 0.846836 0.171129 0.050 Uiso 0.803(5) 1 calc R P
C93 C 0.1361(4) 0.6442(5) 0.4674(2) 0.071(3) Uani 1 1 d . .
H93A H 0.173116 0.657769 0.460425 0.107 Uiso 1 1 calc GR .
H93B H 0.143803 0.612788 0.488018 0.107 Uiso 1 1 calc GR .
H93C H 0.116044 0.684165 0.474519 0.107 Uiso 1 1 calc GR .
C81 C 0.4760(4) 0.3692(6) 0.4697(2) 0.079(3) Uani 1 1 d . .
H81A H 0.435717 0.368999 0.456514 0.119 Uiso 1 1 calc GR .
H81B H 0.477153 0.388265 0.494161 0.119 Uiso 1 1 calc GR .
H81C H 0.490989 0.322942 0.471915 0.119 Uiso 1 1 calc GR .
C195 C 0.3351(4) 0.7373(4) 0.0194(2) 0.021(2) Uani 0.611(4) 1 d . P
H195 H 0.333143 0.690318 0.009581 0.025 Uiso 0.611(4) 1 calc R P
C194 C 0.1724(4) 0.2201(5) 0.3122(3) 0.039(3) Uani 0.676(5) 1 d . P
H194 H 0.177810 0.270097 0.311607 0.047 Uiso 0.676(5) 1 calc R P
C79 C 0.7036(4) 0.4411(9) 0.4733(3) 0.156(8) Uani 1 1 d . .
H79A H 0.737759 0.450263 0.462018 0.233 Uiso 1 1 calc GR .
H79B H 0.702819 0.393207 0.479652 0.233 Uiso 1 1 calc GR .
H79C H 0.705626 0.468401 0.495447 0.233 Uiso 1 1 calc GR .
C193 C 0.2501(5) -0.0106(6) 0.3310(3) 0.038(3) Uani 0.588(4) 1 d . P
H193 H 0.284822 0.012518 0.324204 0.046 Uiso 0.588(4) 1 calc R P

loop_
_atom_site_aniso_label
_atom_site_aniso_U_11
_atom_site_aniso_U_22
_atom_site_aniso_U_33
_atom_site_aniso_U_23
_atom_site_aniso_U_13
_atom_site_aniso_U_12
Cl2 0.0762(17) 0.0465(13) 0.0495(13) 0.0044(10) 0.0156(11) -0.0070(11)
Cl12 0.0480(16) 0.0257(14) 0.0273(14) -0.0003(10) 0.0097(11) -0.0065(11)
Cl3 0.0826(19) 0.0691(17) 0.0666(17) 0.0281(14) 0.0056(14) 0.0063(14)
Cl11 0.0371(15) 0.0374(15) 0.0268(14) -0.0032(11) 0.0065(11) -0.0087(12)
Cl14 0.0743(19) 0.086(2) 0.0601(17) 0.0299(15) 0.0292(14) 0.0418(16)
Cl15 0.0684(19) 0.0465(16) 0.144(3) 0.0274(17) 0.064(2) 0.0140(14)
Cl10 0.0406(17) 0.0431(17) 0.0491(18) -0.0048(13) -0.0121(13) 0.0104(13)
Cl9 0.087(2) 0.063(2) 0.0463(18) 0.0095(15) -0.0154(16) -0.0358(18)
Cl6 0.0402(17) 0.0544(19) 0.0376(17) 0.0025(14) 0.0115(13) -0.0038(14)
Cl13 0.135(3) 0.0565(18) 0.075(2) 0.0146(15) -0.025(2) -0.0290(19)
Cl5 0.052(2) 0.051(2) 0.052(2) -0.0097(15) 0.0071(15) 0.0065(15)
Cl1 0.085(2) 0.120(3) 0.136(3) -0.021(2) 0.035(2) -0.056(2)
Cl7 0.085(3) 0.111(3) 0.068(2) -0.008(2) 0.0440(19) -0.051(2)
Cl8 0.065(2) 0.055(2) 0.098(3) -0.0015(18) -0.0038(19) 0.0115(16)
Cl4 0.113(3) 0.055(2) 0.0310(18) -0.0056(15) 0.0083(18) 0.019(2)
O14 0.022(2) 0.040(3) 0.021(2) 0.0001(19) -0.0012(17) -0.0031(19)
O13 0.015(2) 0.041(3) 0.027(2) 0.0018(19) 0.0012(17) -0.0043(18)
O12 0.018(2) 0.035(2) 0.039(2) 0.002(2) 0.0027(18) 0.0020(18)
O8 0.027(2) 0.042(3) 0.024(2) -0.0064(19) 0.0087(18) -0.003(2)
O17 0.022(2) 0.050(3) 0.020(2) -0.0020(19) 0.0076(17) -0.003(2)
O3 0.024(2) 0.055(3) 0.027(2) -0.006(2) 0.0104(18) -0.001(2)
O5 0.013(2) 0.052(3) 0.039(3) -0.007(2) 0.0020(18) -0.002(2)
O7 0.021(2) 0.055(3) 0.025(2) -0.010(2) 0.0033(18) -0.002(2)
O2 0.037(2) 0.042(3) 0.026(2) -0.005(2) 0.0139(19) -0.004(2)
O11 0.037(3) 0.044(3) 0.029(2) 0.009(2) 0.013(2) 0.005(2)
O19 0.021(2) 0.038(3) 0.039(3) -0.003(2) 0.0029(19) -0.0068(19)
O4 0.019(2) 0.057(3) 0.030(2) -0.005(2) 0.0044(18) 0.008(2)
O16 0.038(3) 0.043(3) 0.028(2) 0.001(2) 0.015(2) -0.004(2)
O10 0.017(2) 0.044(3) 0.052(3) 0.008(2) 0.002(2) 0.000(2)
O15 0.034(2) 0.052(3) 0.020(2) 0.000(2) -0.0046(18) -0.009(2)
O9 0.038(3) 0.042(3) 0.037(3) 0.001(2) 0.016(2) 0.000(2)
O18 0.020(2) 0.069(3) 0.028(2) -0.008(2) 0.0047(18) -0.010(2)
O20 0.041(3) 0.054(3) 0.022(2) -0.006(2) -0.003(2) 0.001(2)
O1 0.037(3) 0.055(3) 0.031(2) 0.003(2) -0.009(2) -0.011(2)
O6 0.039(3) 0.146(6) 0.026(3) -0.027(3) -0.001(2) -0.023(3)
C153 0.019(3) 0.021(3) 0.024(3) 0.002(2) 0.005(2) -0.001(2)
C107 0.016(3) 0.032(3) 0.017(3) 0.001(2) -0.001(2) -0.002(2)
C105 0.019(3) 0.024(3) 0.017(3) -0.001(2) 0.002(2) -0.003(2)
C110 0.018(3) 0.022(3) 0.022(3) 0.001(2) 0.004(2) 0.001(2)
C101 0.020(3) 0.022(3) 0.023(3) 0.001(2) 0.003(2) -0.003(2)
C113 0.017(3) 0.022(3) 0.020(3) 0.001(2) 0.001(2) 0.003(2)
C38 0.020(3) 0.019(3) 0.023(3) -0.001(2) 0.003(2) -0.003(2)
C28 0.020(3) 0.022(3) 0.028(3) -0.002(2) 0.005(2) 0.002(2)
C37 0.020(3) 0.018(3) 0.025(3) -0.005(2) 0.001(2) 0.001(2)
C144 0.019(3) 0.021(3) 0.023(3) 0.001(2) 0.002(2) 0.002(2)
C20 0.019(3) 0.029(3) 0.024(3) -0.005(3) 0.004(2) -0.003(3)
C108 0.016(3) 0.023(3) 0.019(3) -0.001(2) 0.000(2) -0.001(2)
C143 0.015(3) 0.028(3) 0.020(3) -0.001(2) 0.003(2) -0.002(2)
C103 0.018(3) 0.023(3) 0.020(3) 0.000(2) 0.002(2) 0.001(2)
C133 0.017(3) 0.029(3) 0.023(3) 0.002(3) 0.001(2) -0.001(3)
C40 0.016(3) 0.024(3) 0.026(3) -0.004(2) 0.005(2) -0.003(2)
C116 0.023(3) 0.035(3) 0.022(3) 0.001(3) 0.008(3) -0.004(3)
C87 0.020(3) 0.023(3) 0.030(3) -0.002(3) 0.003(3) -0.001(2)
C142 0.018(3) 0.022(3) 0.020(3) -0.001(2) 0.005(2) -0.003(2)
C15 0.013(3) 0.036(3) 0.024(3) 0.000(3) 0.000(2) 0.000(3)
C39 0.020(3) 0.024(3) 0.023(3) -0.003(2) 0.005(2) 0.000(2)
C11 0.023(3) 0.032(3) 0.023(3) -0.001(3) 0.012(3) 0.003(3)
C145 0.019(3) 0.023(3) 0.021(3) 0.000(2) 0.002(2) 0.000(2)
C140 0.018(3) 0.022(3) 0.022(3) -0.002(2) -0.001(2) -0.001(2)
C138 0.019(3) 0.021(3) 0.020(3) 0.002(2) 0.003(2) 0.000(2)
C54 0.018(3) 0.032(3) 0.025(3) -0.001(3) 0.003(2) -0.007(3)
C47 0.022(3) 0.025(3) 0.023(3) 0.001(2) 0.008(2) 0.004(3)
C27 0.020(3) 0.023(3) 0.027(3) -0.001(2) 0.003(2) 0.003(2)
C23 0.019(3) 0.025(3) 0.028(3) -0.003(3) 0.004(2) -0.003(2)
C8 0.026(3) 0.018(3) 0.020(3) -0.002(2) 0.003(2) -0.001(2)
C135 0.018(3) 0.027(3) 0.018(3) 0.004(2) -0.001(2) 0.001(2)
C136 0.019(3) 0.024(3) 0.020(3) -0.001(2) 0.002(2) -0.002(2)
C112 0.024(3) 0.028(3) 0.018(3) 0.001(2) 0.005(2) -0.006(3)
C7 0.024(3) 0.025(3) 0.024(3) 0.001(2) 0.007(2) -0.003(3)
C115 0.015(3) 0.028(3) 0.023(3) 0.001(2) 0.003(2) 0.001(2)
C22 0.023(3) 0.036(4) 0.021(3) -0.010(3) 0.008(2) -0.006(3)
C167 0.024(3) 0.028(3) 0.024(3) -0.002(3) 0.006(3) -0.007(3)
C111 0.019(3) 0.028(3) 0.017(3) -0.004(2) 0.000(2) -0.002(2)
C44 0.015(3) 0.035(3) 0.021(3) -0.002(3) 0.003(2) -0.001(3)
C48 0.015(3) 0.023(3) 0.024(3) -0.003(2) 0.003(2) -0.002(2)
C134 0.014(3) 0.028(3) 0.027(3) 0.002(3) -0.001(2) -0.001(2)
C106 0.017(3) 0.030(3) 0.024(3) -0.001(3) 0.001(2) -0.006(3)
C139 0.020(3) 0.022(3) 0.018(3) -0.002(2) 0.004(2) -0.001(2)
C137 0.022(3) 0.025(3) 0.018(3) -0.002(2) 0.005(2) -0.001(2)
C85 0.021(3) 0.023(3) 0.039(4) -0.001(3) 0.007(3) 0.001(3)
C41 0.015(3) 0.024(3) 0.020(3) -0.003(2) 0.002(2) -0.002(2)
C86 0.018(3) 0.021(3) 0.035(3) 0.001(3) 0.002(3) 0.001(2)
C21 0.022(3) 0.035(3) 0.017(3) -0.003(3) -0.003(2) -0.002(3)
C36 0.024(3) 0.026(3) 0.032(3) -0.006(3) 0.008(3) 0.000(3)
C02D 0.018(3) 0.032(3) 0.019(3) 0.000(3) 0.000(2) -0.001(3)
C49 0.021(3) 0.023(3) 0.026(3) -0.005(3) 0.003(2) 0.004(2)
C146 0.022(3) 0.028(3) 0.019(3) 0.000(2) 0.004(2) -0.001(3)
C120 0.019(3) 0.030(3) 0.024(3) 0.001(3) -0.002(2) -0.001(3)
C102 0.023(3) 0.023(3) 0.020(3) 0.002(2) 0.003(2) 0.002(3)
C46 0.020(3) 0.026(3) 0.019(3) 0.000(2) 0.004(2) 0.000(2)
C42 0.015(3) 0.029(3) 0.020(3) 0.000(2) -0.001(2) -0.003(2)
C109 0.017(3) 0.026(3) 0.019(3) 0.000(2) -0.001(2) 0.000(2)
C3 0.023(3) 0.024(3) 0.034(3) -0.005(3) 0.007(3) 0.001(3)
C180 0.020(3) 0.027(3) 0.030(3) -0.007(3) 0.005(3) -0.005(3)
C141 0.019(3) 0.022(3) 0.021(3) 0.000(2) 0.005(2) 0.000(2)
C100 0.018(3) 0.026(3) 0.022(3) 0.000(2) 0.000(2) 0.000(2)
C56 0.028(3) 0.026(3) 0.025(3) -0.004(3) 0.006(3) -0.006(3)
C10 0.023(3) 0.025(3) 0.024(3) -0.001(3) 0.003(2) -0.001(3)
C151 0.018(3) 0.023(3) 0.027(3) 0.008(3) 0.003(2) 0.001(2)
C57 0.028(3) 0.024(3) 0.025(3) -0.001(3) 0.005(3) -0.006(3)
C50 0.024(3) 0.026(3) 0.024(3) -0.004(3) 0.005(3) 0.000(3)
C121 0.020(3) 0.033(3) 0.024(3) -0.004(3) 0.001(2) -0.001(3)
C02V 0.021(3) 0.034(3) 0.023(3) -0.001(3) 0.006(2) -0.002(3)
C25 0.015(3) 0.026(3) 0.026(3) -0.004(3) 0.000(2) -0.006(2)
C26 0.012(3) 0.025(3) 0.033(3) 0.000(3) 0.004(2) -0.001(2)
C5 0.026(3) 0.023(3) 0.023(3) -0.003(2) 0.004(2) -0.001(3)
C35 0.032(3) 0.023(3) 0.024(3) -0.001(3) 0.004(3) 0.005(3)
C152 0.019(3) 0.022(3) 0.031(3) 0.005(3) 0.003(3) -0.003(2)
C29 0.022(3) 0.026(3) 0.030(3) 0.002(3) -0.001(3) -0.003(3)
C13 0.018(3) 0.036(4) 0.024(3) 0.000(3) 0.004(2) -0.002(3)
C118 0.020(3) 0.031(3) 0.019(3) -0.002(2) 0.000(2) -0.004(3)
C114 0.021(3) 0.031(3) 0.019(3) 0.000(2) 0.005(2) -0.001(3)
C130 0.025(3) 0.026(3) 0.035(4) -0.008(3) 0.006(3) -0.010(3)
C183 0.027(3) 0.039(4) 0.027(3) -0.010(3) 0.005(3) -0.009(3)
C18 0.016(3) 0.033(3) 0.026(3) -0.004(3) 0.004(2) -0.005(3)
C164 0.024(3) 0.022(3) 0.022(3) 0.000(2) 0.000(2) -0.006(2)
C122 0.023(3) 0.038(4) 0.021(3) -0.006(3) -0.001(3) -0.006(3)
C132 0.024(3) 0.028(3) 0.022(3) -0.001(3) 0.002(2) -0.007(3)
C9 0.021(3) 0.029(3) 0.019(3) -0.002(2) 0.007(2) 0.002(3)
C147 0.022(3) 0.030(3) 0.025(3) -0.002(3) 0.002(3) 0.002(3)
C84 0.021(3) 0.023(3) 0.029(3) -0.004(3) 0.001(3) 0.001(2)
C51 0.026(3) 0.027(3) 0.026(3) -0.004(3) 0.008(3) 0.001(3)
C71 0.019(3) 0.042(4) 0.024(3) -0.011(3) 0.003(3) -0.003(3)
C104 0.016(3) 0.027(3) 0.027(3) 0.001(3) 0.004(2) -0.001(2)
C6 0.022(3) 0.027(3) 0.026(3) 0.000(3) 0.004(3) 0.000(3)
C123 0.023(3) 0.029(3) 0.031(3) -0.008(3) 0.005(3) -0.010(3)
C55 0.024(3) 0.023(3) 0.029(3) -0.003(3) -0.001(3) -0.004(3)
C17 0.017(3) 0.042(4) 0.020(3) -0.014(3) -0.001(2) 0.002(3)
C12 0.012(3) 0.040(4) 0.022(3) 0.001(3) 0.002(2) 0.001(3)
C2 0.026(3) 0.030(3) 0.035(4) -0.007(3) 0.005(3) -0.007(3)
C45 0.015(3) 0.031(3) 0.026(3) 0.003(3) 0.005(2) -0.001(3)
C4 0.019(3) 0.029(3) 0.026(3) -0.005(3) 0.000(2) 0.001(3)
C14 0.015(3) 0.045(4) 0.025(3) -0.002(3) 0.003(2) 0.002(3)
C24 0.021(3) 0.028(3) 0.027(3) -0.006(3) 0.010(3) -0.002(3)
C117 0.015(3) 0.044(4) 0.027(3) -0.002(3) 0.002(3) -0.007(3)
C119 0.015(3) 0.036(4) 0.025(3) 0.001(3) 0.003(2) -0.002(3)
C157 0.028(3) 0.032(4) 0.031(3) 0.001(3) 0.006(3) -0.010(3)
C150 0.025(3) 0.024(3) 0.023(3) 0.006(2) 0.001(2) 0.001(3)
C68 0.019(3) 0.042(4) 0.023(3) -0.009(3) 0.004(2) 0.001(3)
C165 0.022(3) 0.030(3) 0.021(3) 0.000(3) -0.001(2) -0.004(3)
C34 0.039(4) 0.026(3) 0.030(3) -0.003(3) 0.009(3) 0.006(3)
C90 0.020(3) 0.033(4) 0.034(3) 0.002(3) 0.001(3) -0.003(3)
C182 0.023(3) 0.036(4) 0.025(3) -0.006(3) -0.004(3) -0.006(3)
C88 0.021(3) 0.034(4) 0.038(4) -0.010(3) 0.010(3) 0.000(3)
C91 0.028(3) 0.030(3) 0.029(3) 0.002(3) -0.001(3) -0.001(3)
C131 0.018(3) 0.028(3) 0.033(3) -0.005(3) 0.004(3) -0.003(3)
C99 0.027(3) 0.032(3) 0.024(3) 0.000(3) 0.007(3) 0.001(3)
C98 0.024(3) 0.034(4) 0.022(3) 0.001(3) 0.002(3) 0.007(3)
C19 0.016(3) 0.033(3) 0.022(3) -0.006(3) 0.000(2) -0.001(3)
C148 0.022(3) 0.033(3) 0.032(3) 0.000(3) 0.004(3) 0.003(3)
C168 0.026(3) 0.028(3) 0.028(3) 0.007(3) 0.005(3) 0.000(3)
C156 0.023(3) 0.032(3) 0.032(3) 0.005(3) 0.006(3) -0.005(3)
C61 0.029(3) 0.031(3) 0.026(3) -0.002(3) 0.006(3) -0.003(3)
C160 0.026(3) 0.045(4) 0.028(3) 0.000(3) 0.003(3) -0.011(3)
C43 0.016(3) 0.031(3) 0.022(3) -0.003(3) 0.001(2) -0.002(3)
C169 0.025(3) 0.046(4) 0.030(3) 0.004(3) 0.002(3) -0.009(3)
C181 0.020(3) 0.037(4) 0.028(3) -0.009(3) 0.004(3) -0.005(3)
C16 0.018(3) 0.041(4) 0.024(3) -0.006(3) 0.003(2) 0.000(3)
C30 0.035(4) 0.029(3) 0.027(3) -0.003(3) -0.002(3) -0.005(3)
C69 0.020(3) 0.047(4) 0.031(4) -0.014(3) 0.006(3) -0.005(3)
C70 0.019(3) 0.059(4) 0.023(3) -0.013(3) 0.000(3) 0.003(3)
C59 0.032(4) 0.037(4) 0.027(3) -0.001(3) 0.004(3) -0.002(3)
C154 0.024(3) 0.033(4) 0.030(3) -0.001(3) 0.006(3) -0.002(3)
C1 0.026(3) 0.031(4) 0.050(4) -0.007(3) 0.014(3) -0.003(3)
C184 0.021(3) 0.034(4) 0.033(3) 0.000(3) -0.001(3) -0.006(3)
C52 0.036(4) 0.031(4) 0.035(4) 0.001(3) 0.014(3) 0.002(3)
C170 0.027(3) 0.045(4) 0.023(3) -0.001(3) 0.007(3) -0.014(3)
C89 0.024(3) 0.036(4) 0.033(3) -0.002(3) 0.006(3) 0.002(3)
C155 0.026(3) 0.042(4) 0.029(3) 0.009(3) 0.005(3) 0.002(3)
C185 0.025(3) 0.040(4) 0.030(3) -0.006(3) 0.002(3) -0.005(3)
C149 0.022(3) 0.041(4) 0.036(4) -0.004(3) 0.000(3) 0.009(3)
C58 0.026(3) 0.032(3) 0.028(3) 0.000(3) 0.002(3) 0.001(3)
C166 0.028(3) 0.036(4) 0.022(3) -0.002(3) 0.007(3) -0.002(3)
C162 0.019(3) 0.047(4) 0.032(3) 0.000(3) 0.002(3) 0.005(3)
C186 0.024(3) 0.052(4) 0.028(3) -0.004(3) 0.003(3) -0.007(3)
C97 0.030(4) 0.047(4) 0.024(3) -0.001(3) 0.001(3) 0.007(3)
C172 0.025(3) 0.044(4) 0.027(3) 0.007(3) 0.003(3) 0.001(3)
C72 0.016(3) 0.041(4) 0.037(4) -0.004(3) 0.006(3) 0.000(3)
C64 0.028(3) 0.040(4) 0.030(3) -0.002(3) 0.011(3) 0.006(3)
C124 0.026(3) 0.044(4) 0.031(3) -0.012(3) 0.006(3) -0.009(3)
C83 0.029(3) 0.052(4) 0.025(3) -0.001(3) 0.008(3) -0.004(3)
C33 0.059(5) 0.026(3) 0.027(3) -0.001(3) 0.010(3) -0.002(3)
C60 0.027(3) 0.042(4) 0.027(3) -0.003(3) 0.006(3) -0.001(3)
C75 0.023(3) 0.057(4) 0.027(3) -0.006(3) 0.001(3) -0.002(3)
C176 0.028(3) 0.043(4) 0.026(3) 0.000(3) 0.007(3) -0.010(3)
C96 0.031(4) 0.041(4) 0.031(4) 0.004(3) -0.008(3) 0.013(3)
C31 0.038(4) 0.034(4) 0.034(4) 0.005(3) -0.007(3) -0.004(3)
C53 0.031(4) 0.031(4) 0.044(4) -0.005(3) 0.020(3) -0.004(3)
C125 0.031(4) 0.038(4) 0.048(4) -0.020(3) 0.016(3) -0.009(3)
C163 0.030(4) 0.053(4) 0.026(3) -0.010(3) 0.000(3) -0.007(3)
C92 0.026(3) 0.051(4) 0.030(3) -0.010(3) 0.007(3) 0.002(3)
C73 0.017(3) 0.051(4) 0.037(4) -0.018(3) 0.006(3) -0.001(3)
C129 0.027(3) 0.031(4) 0.049(4) -0.009(3) 0.011(3) -0.002(3)
C76 0.022(3) 0.048(4) 0.034(4) -0.006(3) 0.004(3) 0.000(3)
C178 0.036(4) 0.052(4) 0.033(4) 0.010(3) 0.010(3) -0.013(3)
C32 0.059(5) 0.031(4) 0.028(4) 0.006(3) 0.000(3) -0.003(3)
C188 0.027(3) 0.047(4) 0.031(3) 0.003(3) 0.007(3) -0.009(3)
C126 0.036(4) 0.055(5) 0.040(4) -0.023(3) 0.015(3) -0.010(3)
C187 0.030(3) 0.060(5) 0.018(3) -0.004(3) 0.004(3) -0.015(3)
C159 0.021(3) 0.052(4) 0.050(4) 0.001(4) 0.007(3) 0.000(3)
C179 0.022(3) 0.078(6) 0.039(4) -0.007(4) 0.006(3) -0.002(4)
C128 0.035(4) 0.035(4) 0.061(5) -0.016(3) 0.012(4) -0.003(3)
C82 0.037(4) 0.070(5) 0.032(4) -0.015(4) 0.004(3) -0.015(4)
C95 0.022(3) 0.061(5) 0.053(4) 0.005(4) -0.001(3) -0.009(3)
C189 0.046(4) 0.058(5) 0.034(4) 0.006(3) 0.006(3) -0.018(4)
C63 0.049(4) 0.073(5) 0.035(4) -0.010(4) 0.022(3) -0.004(4)
C177 0.034(4) 0.057(5) 0.041(4) -0.010(3) 0.014(3) -0.006(3)
C127 0.051(5) 0.055(5) 0.063(5) -0.025(4) 0.036(4) -0.006(4)
C174 0.046(4) 0.082(6) 0.024(4) 0.008(4) -0.006(3) -0.020(4)
C74 0.022(3) 0.092(6) 0.031(4) -0.003(4) 0.005(3) -0.003(4)
C77 0.029(4) 0.059(5) 0.044(4) 0.001(4) 0.010(3) -0.002(3)
C80 0.029(4) 0.083(6) 0.021(3) -0.005(3) 0.002(3) -0.003(4)
C190 0.025(4) 0.052(5) 0.071(5) 0.006(4) -0.003(4) -0.004(3)
C65 0.037(4) 0.054(5) 0.071(5) -0.007(4) 0.015(4) 0.009(4)
C78 0.017(3) 0.081(6) 0.053(5) -0.010(4) 0.002(3) -0.002(4)
C94 0.050(5) 0.058(5) 0.052(5) 0.003(4) 0.030(4) 0.003(4)
C67 0.038(4) 0.060(5) 0.059(5) 0.006(4) 0.013(4) 0.021(4)
C66 0.036(4) 0.073(5) 0.040(4) 0.001(4) 0.022(3) -0.004(4)
C173 0.030(4) 0.066(5) 0.069(5) -0.001(4) -0.001(4) 0.008(4)
C191 0.044(4) 0.070(5) 0.033(4) 0.004(4) -0.001(3) -0.004(4)
C62 0.046(5) 0.092(7) 0.039(4) 0.007(4) -0.007(4) -0.001(5)
C175 0.080(6) 0.065(5) 0.041(4) 0.002(4) 0.042(4) 0.001(5)
C161 0.060(5) 0.092(7) 0.048(5) -0.019(5) -0.018(4) 0.003(5)
C192 0.052(5) 0.039(5) 0.056(5) 0.005(4) 0.016(4) 0.002(4)
C158 0.076(6) 0.090(7) 0.043(5) 0.026(5) 0.032(4) 0.023(5)
C196 0.034(5) 0.046(5) 0.045(5) -0.017(4) 0.009(4) -0.007(4)
C93 0.078(6) 0.084(7) 0.045(5) -0.005(5) -0.009(4) -0.020(5)
C81 0.054(5) 0.151(10) 0.036(4) -0.015(5) 0.016(4) -0.031(6)
C195 0.026(5) 0.014(5) 0.023(5) -0.010(4) 0.003(4) 0.000(4)
C194 0.034(6) 0.045(6) 0.039(6) 0.012(5) 0.014(5) -0.015(5)
C79 0.032(5) 0.38(2) 0.046(6) -0.065(10) -0.016(4) 0.012(9)
C193 0.041(7) 0.043(7) 0.031(6) 0.007(5) 0.006(5) -0.001(6)

loop_
_atom_type_symbol
_atom_type_description
_atom_type_scat_dispersion_real
_atom_type_scat_dispersion_imag
_atom_type_scat_source
C C 0.0040 0.0020 'International Tables Vol C Tables 4.2.6.8 and 6.1.1.4'
H H 0.0000 0.0000 'International Tables Vol C Tables 4.2.6.8 and 6.1.1.4'
Cl Cl 0.1690 0.1900 'International Tables Vol C Tables 4.2.6.8 and 6.1.1.4'
O O 0.0140 0.0070 'International Tables Vol C Tables 4.2.6.8 and 6.1.1.4'

loop_
_geom_angle_atom_site_label_1
_geom_angle_atom_site_label_2
_geom_angle_atom_site_label_3
_geom_angle
C107 O14 C163 114.1(5)
C106 O13 C162 111.6(4)
C159 O12 C156 110.9(5)
C22 O8 C83 112.1(5)
C116 O17 C178 111.9(5)
C11 O3 C66 115.7(5)
C78 O5 C73 111.9(5)
C21 O7 C82 112.7(5)
C63 O2 C60 110.9(5)
C158 O11 C155 111.3(5)
C190 O19 C185 111.1(5)
C12 O4 C67 112.0(5)
C175 O16 C170 111.1(5)
C95 O10 C90 111.6(5)
C169 O15 C174 110.1(5)
C94 O9 C89 112.3(5)
C117 O18 C179 120.1(5)
C191 O20 C186 111.1(5)
C59 O1 C62 111.1(5)
C79 O6 C74 111.0(8)
C102 C153 C157 120.5(5)
C152 C153 C102 118.8(5)
C152 C153 C157 120.1(5)
O14 C107 C108 118.1(5)
C106 C107 O14 121.3(5)
C106 C107 C108 120.5(5)
C142 C105 C106 120.4(5)
C104 C105 C142 120.1(5)
C104 C105 C106 119.5(5)
C139 C110 C111 120.4(5)
C109 C110 C111 121.6(5)
C109 C110 C139 117.4(5)
C102 C101 C100 116.9(5)
C150 C101 C102 119.1(5)
C150 C101 C100 123.7(5)
C138 C113 C112 119.7(5)
C114 C113 C138 117.6(5)
C114 C113 C112 121.9(5)
C39 C38 C37 120.7(5)
C39 C38 C25 120.2(5)
C25 C38 C37 119.1(5)
C37 C28 C27 119.9(5)
C29 C28 C37 117.3(5)
C29 C28 C27 122.2(5)
C28 C37 C38 117.3(5)
C36 C37 C38 122.2(5)
C36 C37 C28 120.5(5)
C143 C144 C103 119.7(5)
C143 C144 C145 122.1(5)
C103 C144 C145 118.2(5)
C41 C20 C21 119.1(5)
C19 C20 C41 120.2(5)
C19 C20 C21 120.7(5)
C109 C108 C107 120.0(5)
C109 C108 C141 119.8(5)
C141 C108 C107 120.2(5)
C144 C143 H143 118.5
C144 C143 C142 123.0(5)
C142 C143 H143 118.5
C144 C103 C102 120.2(5)
C104 C103 C144 117.5(5)
C104 C103 C102 121.7(5)
C134 C133 C120 120.3(5)
C134 C133 C132 120.7(5)
C120 C133 C132 118.9(5)
C39 C40 C23 116.6(5)
C39 C40 C41 123.7(5)
C23 C40 C41 119.7(5)
O17 C116 C115 117.2(5)
C117 C116 O17 121.3(5)
C117 C116 C115 121.5(5)
C27 C87 C91 121.2(5)
C86 C87 C27 119.0(5)
C86 C87 C91 119.6(5)
C105 C142 C143 117.0(5)
C105 C142 C141 119.4(5)
C143 C142 C141 123.5(5)
C44 C15 C16 121.1(5)
C14 C15 C44 117.2(5)
C14 C15 C16 120.9(5)
C38 C39 C40 123.0(5)
C38 C39 H39 118.5
C40 C39 H39 118.5
O3 C11 C10 115.4(5)
C12 C11 O3 123.4(5)
C12 C11 C10 120.8(5)
C146 C145 C144 122.5(5)
C146 C145 C100 120.0(5)
C100 C145 C144 117.4(5)
C139 C140 H140 118.4
C139 C140 C141 123.1(5)
C141 C140 H140 118.4
C113 C138 C139 119.1(5)
C137 C138 C113 119.6(5)
C137 C138 C139 121.3(5)
C6 C54 C58 122.4(5)
C55 C54 C6 118.1(5)
C55 C54 C58 119.4(5)
C48 C47 H47 118.6
C48 C47 C46 122.7(5)
C46 C47 H47 118.6
C87 C27 C28 123.2(5)
C87 C27 C26 118.8(5)
C26 C27 C28 117.8(5)
C40 C23 C22 119.5(5)
C24 C23 C40 120.0(5)
C24 C23 C22 120.5(5)
C48 C8 C7 120.6(5)
C9 C8 C7 122.2(5)
C9 C8 C48 116.8(5)
C134 C135 C136 123.1(5)
C134 C135 C118 117.5(5)
C118 C135 C136 119.4(5)
C115 C136 C135 119.2(5)
C137 C136 C135 123.6(5)
C137 C136 C115 117.2(5)
C167 C112 C113 124.8(5)
C111 C112 C113 116.8(5)
C111 C112 C167 118.2(5)
C57 C7 C8 123.4(5)
C6 C7 C8 117.1(5)
C6 C7 C57 119.4(5)
C136 C115 C116 119.2(5)
C114 C115 C116 120.9(5)
C114 C115 C136 119.7(5)
O8 C22 C23 117.9(5)
C21 C22 O8 121.0(5)
C21 C22 C23 121.1(5)
C112 C167 C02V 121.2(5)
C166 C167 C112 119.1(5)
C166 C167 C02V 119.7(5)
C112 C111 C110 117.0(5)
C112 C111 C164 119.3(5)
C164 C111 C110 123.5(5)
C15 C44 C43 117.9(5)
C45 C44 C15 120.1(5)
C45 C44 C43 121.9(5)
C47 C48 C8 120.1(5)
C47 C48 C49 122.3(5)
C8 C48 C49 117.6(5)
C133 C134 C135 122.3(5)
C133 C134 H134 118.9
C135 C134 H134 118.9
O13 C106 C105 119.3(5)
C107 C106 O13 119.7(5)
C107 C106 C105 121.1(5)
C110 C139 C138 117.8(5)
C140 C139 C110 120.2(5)
C140 C139 C138 122.1(5)
C138 C137 C136 123.0(5)
C138 C137 H137 118.5
C136 C137 H137 118.5
C86 C85 C89 118.9(5)
C84 C85 C86 120.4(5)
C84 C85 C89 120.7(5)
C20 C41 C40 118.8(5)
C42 C41 C20 117.2(5)
C42 C41 C40 124.0(5)
C87 C86 C85 120.5(5)
C87 C86 C90 118.6(5)
C85 C86 C90 120.8(5)
O7 C21 C20 117.5(5)
C22 C21 O7 120.7(5)
C22 C21 C20 121.7(5)
C37 C36 H36 118.8
C37 C36 C35 122.3(5)
C35 C36 H36 118.8
C13 C02D C46 118.4(5)
C45 C02D C46 124.1(5)
C45 C02D C13 117.5(5)
C50 C49 C48 121.2(5)
C50 C49 C5 120.1(5)
C5 C49 C48 118.6(5)
C145 C146 H146 118.9
C145 C146 C147 122.3(5)
C147 C146 H146 118.9
C133 C120 C121 119.6(5)
C119 C120 C133 116.9(5)
C119 C120 C121 122.9(5)
C153 C102 C103 123.8(5)
C101 C102 C153 119.1(5)
C101 C102 C103 116.8(5)
C47 C46 C02D 123.7(5)
C47 C46 C10 117.3(5)
C10 C46 C02D 119.0(5)
C41 C42 H42 118.5
C43 C42 C41 122.9(5)
C43 C42 H42 118.5
C110 C109 C108 122.4(5)
C110 C109 H109 118.8
C108 C109 H109 118.8
C2 C3 C51 118.5(5)
C4 C3 C51 118.6(5)
C4 C3 C2 122.7(6)
C121 C180 C184 121.4(5)
C181 C180 C121 118.2(5)
C181 C180 C184 119.8(5)
C108 C141 C142 118.5(5)
C140 C141 C108 116.9(5)
C140 C141 C142 124.6(5)
C145 C100 C101 120.2(5)
C99 C100 C101 121.4(5)
C99 C100 C145 117.5(5)
C57 C56 C55 121.0(5)
C57 C56 C60 120.5(5)
C55 C56 C60 118.5(5)
C46 C10 C11 120.1(5)
C9 C10 C11 120.1(5)
C9 C10 C46 119.7(5)
C152 C151 C155 120.3(5)
C150 C151 C152 120.9(5)
C150 C151 C155 118.7(5)
C7 C57 C61 121.6(5)
C56 C57 C7 117.6(5)
C56 C57 C61 120.3(5)
C49 C50 H50 118.9
C49 C50 C51 122.2(5)
C51 C50 H50 118.9
C180 C121 C120 124.0(5)
C122 C121 C120 116.2(5)
C122 C121 C180 119.5(5)
C167 C02V H02A 108.4
C167 C02V H02B 108.4
C167 C02V C176 115.5(5)
H02A C02V H02B 107.5
C176 C02V H02A 108.4
C176 C02V H02B 108.4
C38 C25 C26 120.6(5)
C24 C25 C38 117.0(5)
C24 C25 C26 121.8(5)
C27 C26 C25 115.6(5)
C84 C26 C27 119.5(5)
C84 C26 C25 124.5(5)
C49 C5 C6 119.0(5)
C4 C5 C49 117.1(5)
C4 C5 C6 122.5(5)
C36 C35 C34 122.6(6)
C36 C35 C30 117.8(5)
C30 C35 C34 119.7(5)
C153 C152 C151 120.1(5)
C153 C152 C156 120.6(5)
C151 C152 C156 119.2(5)
C28 C29 H29 118.6
C28 C29 C30 122.8(6)
C30 C29 H29 118.6
C02D C13 C12 120.4(5)
C14 C13 C02D 119.5(5)
C14 C13 C12 120.1(5)
C135 C118 C117 119.8(5)
C119 C118 C135 119.9(5)
C119 C118 C117 120.3(5)
C113 C114 C115 122.8(5)
C113 C114 H114 118.6
C115 C114 H114 118.6
C131 C130 C125 117.9(6)
C131 C130 C129 123.3(6)
C129 C130 C125 118.9(6)
C122 C183 C182 118.3(6)
C122 C183 C187 122.4(5)
C182 C183 C187 119.1(5)
C19 C18 C17 121.4(5)
C19 C18 C43 117.7(5)
C43 C18 C17 120.4(5)
C111 C164 C168 121.1(5)
C165 C164 C111 118.2(5)
C165 C164 C168 120.3(5)
C121 C122 C123 117.9(5)
C183 C122 C121 119.0(5)
C183 C122 C123 122.9(5)
C123 C132 C133 118.0(5)
C131 C132 C133 121.9(5)
C131 C132 C123 120.0(5)
C8 C9 C10 123.1(5)
C8 C9 H9 118.5
C10 C9 H9 118.5
C146 C147 C98 119.0(5)
C146 C147 C148 122.0(5)
C98 C147 C148 119.0(5)
C85 C84 C26 118.1(5)
C85 C84 C88 119.7(5)
C26 C84 C88 121.9(5)
C50 C51 C3 117.9(5)
C52 C51 C3 119.4(5)
C52 C51 C50 122.6(6)
C17 C71 C75 121.5(5)
C70 C71 C17 118.4(6)
C70 C71 C75 119.6(6)
C105 C104 H104 118.7
C103 C104 C105 122.5(5)
C103 C104 H104 118.7
C54 C6 C7 119.5(5)
C54 C6 C5 122.6(5)
C7 C6 C5 117.6(5)
C132 C123 C122 119.2(5)
C124 C123 C122 122.7(5)
C124 C123 C132 117.2(5)
C54 C55 C59 118.4(5)
C56 C55 C54 120.7(5)
C56 C55 C59 120.8(5)
C71 C17 C18 124.6(5)
C71 C17 C16 118.4(5)
C16 C17 C18 116.9(5)
O4 C12 C13 117.9(5)
C11 C12 O4 121.5(5)
C11 C12 C13 120.7(5)
C3 C2 H2 119.6
C1 C2 C3 120.7(6)
C1 C2 H2 119.6
C44 C45 C02D 122.5(5)
C44 C45 H45 118.8
C02D C45 H45 118.8
C3 C4 H4 118.0
C5 C4 C3 123.9(5)
C5 C4 H4 118.0
C15 C14 C13 123.2(5)
C15 C14 H14 118.4
C13 C14 H14 118.4
C23 C24 H24 118.5
C25 C24 C23 123.1(5)
C25 C24 H24 118.5
O18 C117 C118 114.8(5)
C116 C117 O18 124.5(5)
C116 C117 C118 120.5(5)
C120 C119 C118 122.8(5)
C120 C119 H119 118.6
C118 C119 H119 118.6
C153 C157 H15A 107.8
C153 C157 H15B 107.8
C153 C157 C160 118.2(5)
H15A C157 H15B 107.1
C160 C157 H15A 107.8
C160 C157 H15B 107.8
C101 C150 C154 122.0(5)
C151 C150 C101 118.4(5)
C151 C150 C154 119.5(5)
C16 C68 C72 122.5(5)
C69 C68 C16 118.4(6)
C69 C68 C72 119.0(5)
C164 C165 C169 121.1(5)
C164 C165 C166 120.3(5)
C166 C165 C169 118.6(5)
C35 C34 H34 119.6
C33 C34 C35 120.7(6)
C33 C34 H34 119.6
O10 C90 C86 108.4(5)
O10 C90 H90A 110.0
O10 C90 H90B 110.0
C86 C90 H90A 110.0
C86 C90 H90B 110.0
H90A C90 H90B 108.4
C183 C182 C186 118.2(5)
C181 C182 C183 120.9(5)
C181 C182 C186 120.9(5)
C84 C88 H88A 107.8
C84 C88 H88B 107.8
H88A C88 H88B 107.1
C92 C88 C84 118.1(5)
C92 C88 H88A 107.8
C92 C88 H88B 107.8
C87 C91 H91A 109.5
C87 C91 H91B 109.5
C87 C91 H91C 109.5
H91A C91 H91B 109.5
H91A C91 H91C 109.5
H91B C91 H91C 109.5
C130 C131 H131 118.7
C132 C131 C130 122.6(6)
C132 C131 H131 118.7
C100 C99 H99 118.6
C100 C99 C98 122.8(5)
C98 C99 H99 118.6
C147 C98 C99 118.4(5)
C147 C98 C97 119.3(5)
C97 C98 C99 122.2(5)
C20 C19 H19 118.8
C18 C19 C20 122.4(5)
C18 C19 H19 118.8
C147 C148 H148 120.1
C149 C148 C147 119.7(6)
C149 C148 H148 120.1
C164 C168 H16A 108.0
C164 C168 H16B 108.0
C164 C168 C172 117.3(5)
H16A C168 H16B 107.2
C172 C168 H16A 108.0
C172 C168 H16B 108.0
O12 C156 C152 109.9(5)
O12 C156 H15C 109.7
O12 C156 H15D 109.7
C152 C156 H15C 109.7
C152 C156 H15D 109.7
H15C C156 H15D 108.2
C57 C61 H61A 107.6
C57 C61 H61B 107.6
C57 C61 C64 118.7(5)
H61A C61 H61B 107.1
C64 C61 H61A 107.6
C64 C61 H61B 107.6
C157 C160 H16C 109.4
C157 C160 H16D 109.4
H16C C160 H16D 108.0
C161 C160 C157 111.1(6)
C161 C160 H16C 109.4
C161 C160 H16D 109.4
C42 C43 C44 122.2(5)
C42 C43 C18 119.5(5)
C18 C43 C44 118.2(5)
O15 C169 C165 110.8(5)
O15 C169 H16E 109.5
O15 C169 H16F 109.5
C165 C169 H16E 109.5
C165 C169 H16F 109.5
H16E C169 H16F 108.1
C180 C181 C185 121.3(5)
C182 C181 C180 120.2(5)
C182 C181 C185 118.5(5)
C17 C16 C15 116.2(5)
C68 C16 C15 124.0(5)
C68 C16 C17 119.7(5)
C35 C30 C31 117.9(6)
C29 C30 C35 119.2(5)
C29 C30 C31 122.8(6)
C68 C69 C70 120.3(5)
C68 C69 C73 121.1(6)
C70 C69 C73 118.5(6)
C71 C70 C69 120.5(6)
C71 C70 C74 121.3(6)
C69 C70 C74 118.1(5)
O1 C59 C55 109.0(5)
O1 C59 H59A 109.9
O1 C59 H59B 109.9
C55 C59 H59A 109.9
C55 C59 H59B 109.9
H59A C59 H59B 108.3
C150 C154 H15E 109.5
C150 C154 H15F 109.5
C150 C154 H15G 109.5
H15E C154 H15F 109.5
H15E C154 H15G 109.5
H15F C154 H15G 109.5
C2 C1 H1 119.8
C2 C1 C53 120.4(6)
C53 C1 H1 119.8
C180 C184 H18A 107.8
C180 C184 H18B 107.8
C180 C184 C188 117.9(5)
H18A C184 H18B 107.2
C188 C184 H18A 107.8
C188 C184 H18B 107.8
C51 C52 H52 119.8
C53 C52 C51 120.4(6)
C53 C52 H52 119.8
O16 C170 H17A 109.9
O16 C170 H17B 109.9
O16 C170 C166 109.1(5)
H17A C170 H17B 108.3
C166 C170 H17A 109.9
C166 C170 H17B 109.9
O9 C89 C85 109.3(5)
O9 C89 H89A 109.8
O9 C89 H89B 109.8
C85 C89 H89A 109.8
C85 C89 H89B 109.8
H89A C89 H89B 108.3
O11 C155 C151 108.8(5)
O11 C155 H15H 109.9
O11 C155 H15I 109.9
C151 C155 H15H 109.9
C151 C155 H15I 109.9
H15H C155 H15I 108.3
O19 C185 C181 109.7(5)
O19 C185 H18C 109.7
O19 C185 H18D 109.7
C181 C185 H18C 109.7
C181 C185 H18D 109.7
H18C C185 H18D 108.2
C148 C149 H149 119.5
C148 C149 C96 121.0(6)
C96 C149 H149 119.5
C54 C58 H58A 109.5
C54 C58 H58B 109.5
C54 C58 H58C 109.5
H58A C58 H58B 109.5
H58A C58 H58C 109.5
H58B C58 H58C 109.5
C167 C166 C165 120.9(5)
C167 C166 C170 121.2(5)
C165 C166 C170 117.9(5)
O13 C162 H16G 109.5
O13 C162 H16H 109.5
O13 C162 H16I 109.5
H16G C162 H16H 109.5
H16G C162 H16I 109.5
H16H C162 H16I 109.5
O20 C186 C182 110.3(5)
O20 C186 H18E 109.6
O20 C186 H18F 109.6
C182 C186 H18E 109.6
C182 C186 H18F 109.6
H18E C186 H18F 108.1
C98 C97 H97 119.7
C96 C97 C98 120.6(6)
C96 C97 H97 119.7
C168 C172 H17C 109.3
C168 C172 H17D 109.3
H17C C172 H17D 108.0
C173 C172 C168 111.5(6)
C173 C172 H17C 109.3
C173 C172 H17D 109.3
C68 C72 H72A 108.2
C68 C72 H72B 108.2
C68 C72 C76 116.2(5)
H72A C72 H72B 107.4
C76 C72 H72A 108.2
C76 C72 H72B 108.2
C61 C64 H64A 109.3
C61 C64 H64B 109.3
H64A C64 H64B 107.9
C65 C64 C61 111.7(6)
C65 C64 H64A 109.3
C65 C64 H64B 109.3
C123 C124 H124 118.4
C123 C124 C125 123.2(6)
C125 C124 H124 118.4
O8 C83 H83A 109.5
O8 C83 H83B 109.5
O8 C83 H83C 109.5
H83A C83 H83B 109.5
H83A C83 H83C 109.5
H83B C83 H83C 109.5
C34 C33 H33 120.1
C34 C33 C32 119.8(6)
C32 C33 H33 120.1
O2 C60 C56 109.3(5)
O2 C60 H60A 109.8
O2 C60 H60B 109.8
C56 C60 H60A 109.8
C56 C60 H60B 109.8
H60A C60 H60B 108.3
C71 C75 H75A 107.9
C71 C75 H75B 107.9
C71 C75 C80 117.5(6)
H75A C75 H75B 107.2
C80 C75 H75A 107.9
C80 C75 H75B 107.9
C02V C176 H17E 109.1
C02V C176 H17F 109.1
H17E C176 H17F 107.8
C177 C176 C02V 112.6(5)
C177 C176 H17E 109.1
C177 C176 H17F 109.1
C149 C96 H96 119.8
C97 C96 C149 120.5(6)
C97 C96 H96 119.8
C30 C31 H31 119.5
C32 C31 C30 121.0(6)
C32 C31 H31 119.5
C1 C53 H53 119.7
C52 C53 C1 120.6(6)
C52 C53 H53 119.7
C130 C125 C126 119.0(6)
C124 C125 C130 119.1(6)
C124 C125 C126 121.9(6)
O14 C163 H16J 109.5
O14 C163 H16K 109.5
O14 C163 H16L 109.5
H16J C163 H16K 109.5
H16J C163 H16L 109.5
H16K C163 H16L 109.5
C88 C92 H92A 109.0
C88 C92 H92B 109.0
H92A C92 H92B 107.8
C93 C92 C88 113.0(6)
C93 C92 H92A 109.0
C93 C92 H92B 109.0
O5 C73 C69 109.2(5)
O5 C73 H73A 109.8
O5 C73 H73B 109.8
C69 C73 H73A 109.8
C69 C73 H73B 109.8
H73A C73 H73B 108.3
C130 C129 H129 119.3
C128 C129 C130 121.5(7)
C128 C129 H129 119.3
C72 C76 H76A 109.1
C72 C76 H76B 109.1
H76A C76 H76B 107.9
C77 C76 C72 112.4(6)
C77 C76 H76A 109.1
C77 C76 H76B 109.1
O17 C178 H17G 109.5
O17 C178 H17H 109.5
O17 C178 H17I 109.5
H17G C178 H17H 109.5
H17G C178 H17I 109.5
H17H C178 H17I 109.5
C33 C32 H32 119.6
C31 C32 C33 120.9(6)
C31 C32 H32 119.6
C184 C188 H18G 109.3
C184 C188 H18H 109.3
H18G C188 H18H 107.9
C189 C188 C184 111.8(6)
C189 C188 H18G 109.3
C189 C188 H18H 109.3
C125 C126 H126 120.1
C127 C126 C125 119.7(7)
C127 C126 H126 120.1
C183 C187 H18I 109.5
C183 C187 H18J 109.5
C183 C187 H18K 109.5
H18I C187 H18J 109.5
H18I C187 H18K 109.5
H18J C187 H18K 109.5
O12 C159 H15J 109.5
O12 C159 H15K 109.5
O12 C159 H15L 109.5
H15J C159 H15K 109.5
H15J C159 H15L 109.5
H15K C159 H15L 109.5
O18 C179 H17J 109.5
O18 C179 H17K 109.5
O18 C179 H17L 109.5
H17J C179 H17K 109.5
H17J C179 H17L 109.5
H17K C179 H17L 109.5
C129 C128 H128 120.1
C129 C128 C127 119.7(7)
C127 C128 H128 120.1
O7 C82 H82A 109.5
O7 C82 H82B 109.5
O7 C82 H82C 109.5
H82A C82 H82B 109.5
H82A C82 H82C 109.5
H82B C82 H82C 109.5
O10 C95 H95A 109.5
O10 C95 H95B 109.5
O10 C95 H95C 109.5
H95A C95 H95B 109.5
H95A C95 H95C 109.5
H95B C95 H95C 109.5
C188 C189 H18L 109.5
C188 C189 H18M 109.5
C188 C189 H18N 109.5
H18L C189 H18M 109.5
H18L C189 H18N 109.5
H18M C189 H18N 109.5
O2 C63 H63A 109.5
O2 C63 H63B 109.5
O2 C63 H63C 109.5
H63A C63 H63B 109.5
H63A C63 H63C 109.5
H63B C63 H63C 109.5
C176 C177 H17M 109.5
C176 C177 H17N 109.5
C176 C177 H17O 109.5
H17M C177 H17N 109.5
H17M C177 H17O 109.5
H17N C177 H17O 109.5
C126 C127 C128 121.2(7)
C126 C127 H127 119.4
C128 C127 H127 119.4
O15 C174 H17P 109.5
O15 C174 H17Q 109.5
O15 C174 H17R 109.5
H17P C174 H17Q 109.5
H17P C174 H17R 109.5
H17Q C174 H17R 109.5
O6 C74 C70 108.5(6)
O6 C74 H74A 110.0
O6 C74 H74B 110.0
C70 C74 H74A 110.0
C70 C74 H74B 110.0
H74A C74 H74B 108.4
C76 C77 H77A 109.5
C76 C77 H77B 109.5
C76 C77 H77C 109.5
H77A C77 H77B 109.5
H77A C77 H77C 109.5
H77B C77 H77C 109.5
C75 C80 H80A 109.4
C75 C80 H80B 109.4
H80A C80 H80B 108.0
C81 C80 C75 111.4(6)
C81 C80 H80A 109.4
C81 C80 H80B 109.4
O19 C190 H19A 109.5
O19 C190 H19B 109.5
O19 C190 H19C 109.5
H19A C190 H19B 109.5
H19A C190 H19C 109.5
H19B C190 H19C 109.5
C64 C65 H65A 109.5
C64 C65 H65B 109.5
C64 C65 H65C 109.5
H65A C65 H65B 109.5
H65A C65 H65C 109.5
H65B C65 H65C 109.5
O5 C78 H78A 109.5
O5 C78 H78B 109.5
O5 C78 H78C 109.5
H78A C78 H78B 109.5
H78A C78 H78C 109.5
H78B C78 H78C 109.5
O9 C94 H94A 109.5
O9 C94 H94B 109.5
O9 C94 H94C 109.5
H94A C94 H94B 109.5
H94A C94 H94C 109.5
H94B C94 H94C 109.5
O4 C67 H67A 109.5
O4 C67 H67B 109.5
O4 C67 H67C 109.5
H67A C67 H67B 109.5
H67A C67 H67C 109.5
H67B C67 H67C 109.5
O3 C66 H66A 109.5
O3 C66 H66B 109.5
O3 C66 H66C 109.5
H66A C66 H66B 109.5
H66A C66 H66C 109.5
H66B C66 H66C 109.5
C172 C173 H17S 109.5
C172 C173 H17T 109.5
C172 C173 H17U 109.5
H17S C173 H17T 109.5
H17S C173 H17U 109.5
H17T C173 H17U 109.5
O20 C191 H19D 109.5
O20 C191 H19E 109.5
O20 C191 H19F 109.5
H19D C191 H19E 109.5
H19D C191 H19F 109.5
H19E C191 H19F 109.5
O1 C62 H62A 109.5
O1 C62 H62B 109.5
O1 C62 H62C 109.5
H62A C62 H62B 109.5
H62A C62 H62C 109.5
H62B C62 H62C 109.5
O16 C175 H17V 109.5
O16 C175 H17W 109.5
O16 C175 H17X 109.5
H17V C175 H17W 109.5
H17V C175 H17X 109.5
H17W C175 H17X 109.5
C160 C161 H16M 109.5
C160 C161 H16N 109.5
C160 C161 H16O 109.5
H16M C161 H16N 109.5
H16M C161 H16O 109.5
H16N C161 H16O 109.5
Cl2 C192 Cl3 108.9(5)
Cl2 C192 H192 107.4
Cl3 C192 H192 107.4
Cl1 C192 Cl2 113.6(5)
Cl1 C192 Cl3 111.7(5)
Cl1 C192 H192 107.4
O11 C158 H15M 109.5
O11 C158 H15N 109.5
O11 C158 H15O 109.5
H15M C158 H15N 109.5
H15M C158 H15O 109.5
H15N C158 H15O 109.5
Cl14 C196 Cl15 114.0(5)
Cl14 C196 Cl13 110.8(5)
Cl14 C196 H196 106.0
Cl15 C196 Cl13 113.4(5)
Cl15 C196 H196 106.0
Cl13 C196 H196 106.0
C92 C93 H93A 109.5
C92 C93 H93B 109.5
C92 C93 H93C 109.5
H93A C93 H93B 109.5
H93A C93 H93C 109.5
H93B C93 H93C 109.5
C80 C81 H81A 109.5
C80 C81 H81B 109.5
C80 C81 H81C 109.5
H81A C81 H81B 109.5
H81A C81 H81C 109.5
H81B C81 H81C 109.5
Cl12 C195 H195 108.4
Cl11 C195 Cl12 110.5(5)
Cl11 C195 H195 108.4
Cl10 C195 Cl12 108.9(5)
Cl10 C195 Cl11 112.2(5)
Cl10 C195 H195 108.4
Cl9 C194 Cl7 113.8(5)
Cl9 C194 Cl8 114.9(6)
Cl9 C194 H194 106.1
Cl7 C194 H194 106.1
Cl8 C194 Cl7 109.1(6)
Cl8 C194 H194 106.1
O6 C79 H79A 109.5
O6 C79 H79B 109.5
O6 C79 H79C 109.5
H79A C79 H79B 109.5
H79A C79 H79C 109.5
H79B C79 H79C 109.5
Cl6 C193 Cl5 109.9(6)
Cl6 C193 H193 108.2
Cl5 C193 H193 108.2
Cl4 C193 Cl6 111.4(7)
Cl4 C193 Cl5 110.9(6)
Cl4 C193 H193 108.2

loop_
_geom_bond_atom_site_label_1
_geom_bond_atom_site_label_2
_geom_bond_distance
Cl2 C192 1.725(9)
Cl12 C195 1.775(9)
Cl3 C192 1.793(9)
Cl11 C195 1.748(9)
Cl14 C196 1.681(9)
Cl15 C196 1.713(8)
Cl10 C195 1.746(9)
Cl9 C194 1.671(10)
Cl6 C193 1.751(11)
Cl13 C196 1.729(8)
Cl5 C193 1.769(12)
Cl1 C192 1.705(9)
Cl7 C194 1.755(9)
Cl8 C194 1.743(10)
Cl4 C193 1.724(11)
O14 C107 1.384(6)
O14 C163 1.434(7)
O13 C106 1.393(7)
O13 C162 1.437(7)
O12 C156 1.433(7)
O12 C159 1.420(7)
O8 C22 1.382(7)
O8 C83 1.444(8)
O17 C116 1.390(7)
O17 C178 1.433(8)
O3 C11 1.385(7)
O3 C66 1.437(8)
O5 C73 1.448(7)
O5 C78 1.420(7)
O7 C21 1.394(7)
O7 C82 1.435(8)
O2 C60 1.437(7)
O2 C63 1.427(8)
O11 C155 1.437(7)
O11 C158 1.408(8)
O19 C185 1.436(7)
O19 C190 1.419(7)
O4 C12 1.382(7)
O4 C67 1.443(8)
O16 C170 1.437(7)
O16 C175 1.430(8)
O10 C90 1.422(7)
O10 C95 1.415(7)
O15 C169 1.423(7)
O15 C174 1.427(8)
O9 C89 1.427(8)
O9 C94 1.414(8)
O18 C117 1.383(7)
O18 C179 1.423(8)
O20 C186 1.432(7)
O20 C191 1.405(8)
O1 C59 1.423(7)
O1 C62 1.424(8)
O6 C74 1.444(9)
O6 C79 1.414(11)
C153 C102 1.419(8)
C153 C152 1.395(8)
C153 C157 1.523(8)
C107 C108 1.434(8)
C107 C106 1.366(8)
C105 C142 1.409(8)
C105 C106 1.424(8)
C105 C104 1.405(8)
C110 C111 1.487(8)
C110 C139 1.420(8)
C110 C109 1.396(8)
C101 C102 1.417(8)
C101 C100 1.474(8)
C101 C150 1.415(8)
C113 C138 1.419(8)
C113 C112 1.493(8)
C113 C114 1.383(8)
C38 C37 1.466(8)
C38 C39 1.388(8)
C38 C25 1.414(8)
C28 C37 1.437(8)
C28 C27 1.479(8)
C28 C29 1.385(8)
C37 C36 1.365(8)
C144 C143 1.380(8)
C144 C103 1.432(8)
C144 C145 1.471(8)
C20 C41 1.423(8)
C20 C21 1.439(8)
C20 C19 1.398(8)
C108 C109 1.397(8)
C108 C141 1.426(8)
C143 H143 0.9500
C143 C142 1.410(8)
C103 C102 1.477(8)
C103 C104 1.385(8)
C133 C134 1.392(8)
C133 C120 1.414(8)
C133 C132 1.464(8)
C40 C39 1.408(8)
C40 C23 1.416(8)
C40 C41 1.456(8)
C116 C115 1.442(8)
C116 C117 1.348(8)
C87 C27 1.412(8)
C87 C86 1.391(8)
C87 C91 1.520(8)
C142 C141 1.456(8)
C15 C44 1.417(8)
C15 C14 1.390(8)
C15 C16 1.479(8)
C39 H39 0.9500
C11 C10 1.436(8)
C11 C12 1.350(8)
C145 C146 1.378(8)
C145 C100 1.441(8)
C140 H140 0.9500
C140 C139 1.379(8)
C140 C141 1.397(8)
C138 C139 1.462(8)
C138 C137 1.390(8)
C54 C6 1.410(8)
C54 C55 1.404(8)
C54 C58 1.506(8)
C47 H47 0.9500
C47 C48 1.386(8)
C47 C46 1.399(8)
C27 C26 1.422(8)
C23 C22 1.431(8)
C23 C24 1.399(8)
C8 C7 1.478(8)
C8 C48 1.425(8)
C8 C9 1.388(8)
C135 C136 1.456(8)
C135 C134 1.404(8)
C135 C118 1.405(8)
C136 C115 1.412(8)
C136 C137 1.397(8)
C112 C167 1.423(8)
C112 C111 1.418(8)
C7 C57 1.429(8)
C7 C6 1.413(8)
C115 C114 1.402(8)
C22 C21 1.348(8)
C167 C02V 1.533(8)
C167 C166 1.379(8)
C111 C164 1.425(8)
C44 C45 1.394(8)
C44 C43 1.459(8)
C48 C49 1.466(8)
C134 H134 0.9500
C137 H137 0.9500
C85 C86 1.409(8)
C85 C84 1.408(8)
C85 C89 1.515(8)
C41 C42 1.397(8)
C86 C90 1.515(8)
C36 H36 0.9500
C36 C35 1.411(8)
C02D C46 1.462(8)
C02D C13 1.416(8)
C02D C45 1.399(8)
C49 C50 1.377(8)
C49 C5 1.442(8)
C146 H146 0.9500
C146 C147 1.403(8)
C120 C121 1.493(8)
C120 C119 1.396(8)
C46 C10 1.410(8)
C42 H42 0.9500
C42 C43 1.396(8)
C109 H109 0.9500
C3 C51 1.428(8)
C3 C2 1.417(8)
C3 C4 1.401(8)
C180 C121 1.422(8)
C180 C181 1.407(8)
C180 C184 1.502(8)
C100 C99 1.389(8)
C56 C57 1.400(8)
C56 C55 1.400(8)
C56 C60 1.509(8)
C10 C9 1.398(8)
C151 C152 1.405(8)
C151 C150 1.398(8)
C151 C155 1.513(8)
C57 C61 1.505(8)
C50 H50 0.9500
C50 C51 1.412(8)
C121 C122 1.419(8)
C02V H02A 0.9900
C02V H02B 0.9900
C02V C176 1.539(8)
C25 C26 1.489(8)
C25 C24 1.392(8)
C26 C84 1.413(8)
C5 C6 1.482(8)
C5 C4 1.376(8)
C35 C34 1.423(8)
C35 C30 1.423(9)
C152 C156 1.493(8)
C29 H29 0.9500
C29 C30 1.403(9)
C13 C12 1.432(8)
C13 C14 1.398(8)
C118 C117 1.445(8)
C118 C119 1.399(8)
C114 H114 0.9500
C130 C131 1.404(8)
C130 C125 1.415(9)
C130 C129 1.412(9)
C183 C122 1.411(8)
C183 C182 1.412(8)
C183 C187 1.505(9)
C18 C17 1.477(8)
C18 C19 1.394(8)
C18 C43 1.427(8)
C164 C165 1.391(8)
C164 C168 1.533(8)
C122 C123 1.475(8)
C132 C123 1.429(8)
C132 C131 1.382(8)
C9 H9 0.9500
C147 C98 1.416(8)
C147 C148 1.432(8)
C84 C88 1.524(8)
C51 C52 1.410(8)
C71 C17 1.411(8)
C71 C70 1.406(8)
C71 C75 1.523(9)
C104 H104 0.9500
C123 C124 1.387(8)
C55 C59 1.506(8)
C17 C16 1.425(8)
C2 H2 0.9500
C2 C1 1.375(9)
C45 H45 0.9500
C4 H4 0.9500
C14 H14 0.9500
C24 H24 0.9500
C119 H119 0.9500
C157 H15A 0.9900
C157 H15B 0.9900
C157 C160 1.529(8)
C150 C154 1.517(8)
C68 C16 1.416(8)
C68 C69 1.389(9)
C68 C72 1.507(9)
C165 C169 1.524(8)
C165 C166 1.405(8)
C34 H34 0.9500
C34 C33 1.369(9)
C90 H90A 0.9900
C90 H90B 0.9900
C182 C181 1.392(9)
C182 C186 1.518(8)
C88 H88A 0.9900
C88 H88B 0.9900
C88 C92 1.521(9)
C91 H91A 0.9800
C91 H91B 0.9800
C91 H91C 0.9800
C131 H131 0.9500
C99 H99 0.9500
C99 C98 1.421(8)
C98 C97 1.420(8)
C19 H19 0.9500
C148 H148 0.9500
C148 C149 1.373(8)
C168 H16A 0.9900
C168 H16B 0.9900
C168 C172 1.544(8)
C156 H15C 0.9900
C156 H15D 0.9900
C61 H61A 0.9900
C61 H61B 0.9900
C61 C64 1.543(8)
C160 H16C 0.9900
C160 H16D 0.9900
C160 C161 1.525(9)
C169 H16E 0.9900
C169 H16F 0.9900
C181 C185 1.504(8)
C30 C31 1.425(8)
C69 C70 1.410(9)
C69 C73 1.513(8)
C70 C74 1.513(9)
C59 H59A 0.9900
C59 H59B 0.9900
C154 H15E 0.9800
C154 H15F 0.9800
C154 H15G 0.9800
C1 H1 0.9500
C1 C53 1.404(9)
C184 H18A 0.9900
C184 H18B 0.9900
C184 C188 1.534(9)
C52 H52 0.9500
C52 C53 1.374(9)
C170 H17A 0.9900
C170 H17B 0.9900
C170 C166 1.523(8)
C89 H89A 0.9900
C89 H89B 0.9900
C155 H15H 0.9900
C155 H15I 0.9900
C185 H18C 0.9900
C185 H18D 0.9900
C149 H149 0.9500
C149 C96 1.405(9)
C58 H58A 0.9800
C58 H58B 0.9800
C58 H58C 0.9800
C162 H16G 0.9800
C162 H16H 0.9800
C162 H16I 0.9800
C186 H18E 0.9900
C186 H18F 0.9900
C97 H97 0.9500
C97 C96 1.364(9)
C172 H17C 0.9900
C172 H17D 0.9900
C172 C173 1.517(9)
C72 H72A 0.9900
C72 H72B 0.9900
C72 C76 1.536(8)
C64 H64A 0.9900
C64 H64B 0.9900
C64 C65 1.516(9)
C124 H124 0.9500
C124 C125 1.406(9)
C83 H83A 0.9800
C83 H83B 0.9800
C83 H83C 0.9800
C33 H33 0.9500
C33 C32 1.411(10)
C60 H60A 0.9900
C60 H60B 0.9900
C75 H75A 0.9900
C75 H75B 0.9900
C75 C80 1.536(9)
C176 H17E 0.9900
C176 H17F 0.9900
C176 C177 1.516(9)
C96 H96 0.9500
C31 H31 0.9500
C31 C32 1.370(9)
C53 H53 0.9500
C125 C126 1.422(9)
C163 H16J 0.9800
C163 H16K 0.9800
C163 H16L 0.9800
C92 H92A 0.9900
C92 H92B 0.9900
C92 C93 1.505(10)
C73 H73A 0.9900
C73 H73B 0.9900
C129 H129 0.9500
C129 C128 1.362(9)
C76 H76A 0.9900
C76 H76B 0.9900
C76 C77 1.523(9)
C178 H17G 0.9800
C178 H17H 0.9800
C178 H17I 0.9800
C32 H32 0.9500
C188 H18G 0.9900
C188 H18H 0.9900
C188 C189 1.527(9)
C126 H126 0.9500
C126 C127 1.381(10)
C187 H18I 0.9800
C187 H18J 0.9800
C187 H18K 0.9800
C159 H15J 0.9800
C159 H15K 0.9800
C159 H15L 0.9800
C179 H17J 0.9800
C179 H17K 0.9800
C179 H17L 0.9800
C128 H128 0.9500
C128 C127 1.396(11)
C82 H82A 0.9800
C82 H82B 0.9800
C82 H82C 0.9800
C95 H95A 0.9800
C95 H95B 0.9800
C95 H95C 0.9800
C189 H18L 0.9800
C189 H18M 0.9800
C189 H18N 0.9800
C63 H63A 0.9800
C63 H63B 0.9800
C63 H63C 0.9800
C177 H17M 0.9800
C177 H17N 0.9800
C177 H17O 0.9800
C127 H127 0.9500
C174 H17P 0.9800
C174 H17Q 0.9800
C174 H17R 0.9800
C74 H74A 0.9900
C74 H74B 0.9900
C77 H77A 0.9800
C77 H77B 0.9800
C77 H77C 0.9800
C80 H80A 0.9900
C80 H80B 0.9900
C80 C81 1.495(11)
C190 H19A 0.9800
C190 H19B 0.9800
C190 H19C 0.9800
C65 H65A 0.9800
C65 H65B 0.9800
C65 H65C 0.9800
C78 H78A 0.9800
C78 H78B 0.9800
C78 H78C 0.9800
C94 H94A 0.9800
C94 H94B 0.9800
C94 H94C 0.9800
C67 H67A 0.9800
C67 H67B 0.9800
C67 H67C 0.9800
C66 H66A 0.9800
C66 H66B 0.9800
C66 H66C 0.9800
C173 H17S 0.9800
C173 H17T 0.9800
C173 H17U 0.9800
C191 H19D 0.9800
C191 H19E 0.9800
C191 H19F 0.9800
C62 H62A 0.9800
C62 H62B 0.9800
C62 H62C 0.9800
C175 H17V 0.9800
C175 H17W 0.9800
C175 H17X 0.9800
C161 H16M 0.9800
C161 H16N 0.9800
C161 H16O 0.9800
C192 H192 1.0000
C158 H15M 0.9800
C158 H15N 0.9800
C158 H15O 0.9800
C196 H196 1.0000
C93 H93A 0.9800
C93 H93B 0.9800
C93 H93C 0.9800
C81 H81A 0.9800
C81 H81B 0.9800
C81 H81C 0.9800
C195 H195 1.0000
C194 H194 1.0000
C79 H79A 0.9800
C79 H79B 0.9800
C79 H79C 0.9800
C193 H193 1.0000

loop_
_geom_torsion_atom_site_label_1
_geom_torsion_atom_site_label_2
_geom_torsion_atom_site_label_3
_geom_torsion_atom_site_label_4
_geom_torsion
O14 C107 C108 C109 -6.3(8)
O14 C107 C108 C141 175.9(5)
O14 C107 C106 O13 3.8(9)
O14 C107 C106 C105 -177.7(5)
O8 C22 C21 O7 3.3(9)
O8 C22 C21 C20 179.9(5)
O17 C116 C115 C136 -175.6(5)
O17 C116 C115 C114 -0.8(8)
O17 C116 C117 O18 0.1(10)
O17 C116 C117 C118 174.0(5)
O3 C11 C10 C46 176.7(5)
O3 C11 C10 C9 -1.9(8)
O3 C11 C12 O4 -0.8(10)
O3 C11 C12 C13 178.9(6)
O16 C170 C166 C167 -93.2(7)
O16 C170 C166 C165 84.0(7)
C153 C152 C156 O12 -91.3(7)
C153 C157 C160 C161 172.9(6)
C107 C108 C109 C110 179.2(5)
C107 C108 C141 C142 2.1(8)
C107 C108 C141 C140 -177.8(5)
C105 C142 C141 C108 -2.2(8)
C105 C142 C141 C140 177.7(5)
C110 C111 C164 C165 -160.3(5)
C110 C111 C164 C168 26.9(8)
C101 C100 C99 C98 169.9(6)
C113 C138 C139 C110 -23.5(8)
C113 C138 C139 C140 155.8(5)
C113 C138 C137 C136 -1.2(8)
C113 C112 C167 C02V 20.1(9)
C113 C112 C167 C166 -163.2(6)
C113 C112 C111 C110 -31.6(7)
C113 C112 C111 C164 153.5(5)
C38 C37 C36 C35 -179.7(5)
C38 C25 C26 C27 17.3(8)
C38 C25 C26 C84 -169.8(5)
C38 C25 C24 C23 -0.8(8)
C28 C37 C36 C35 -0.8(9)
C28 C27 C26 C25 -32.9(7)
C28 C27 C26 C84 153.9(5)
C28 C29 C30 C35 -3.2(9)
C28 C29 C30 C31 178.7(6)
C37 C38 C39 C40 178.0(5)
C37 C38 C25 C26 10.7(8)
C37 C38 C25 C24 -177.8(5)
C37 C28 C27 C87 -162.7(5)
C37 C28 C27 C26 21.5(8)
C37 C28 C29 C30 3.7(9)
C37 C36 C35 C34 -179.4(6)
C37 C36 C35 C30 1.3(9)
C144 C143 C142 C105 -1.8(8)
C144 C143 C142 C141 179.4(5)
C144 C103 C102 C153 -167.6(5)
C144 C103 C102 C101 18.6(8)
C144 C103 C104 C105 1.0(8)
C144 C145 C146 C147 -176.9(5)
C144 C145 C100 C101 7.1(8)
C144 C145 C100 C99 176.7(5)
C20 C41 C42 C43 -0.2(8)
C108 C107 C106 O13 179.7(5)
C108 C107 C106 C105 -1.7(9)
C143 C144 C103 C102 -170.6(5)
C143 C144 C103 C104 0.5(8)
C143 C144 C145 C146 -26.0(9)
C143 C144 C145 C100 158.1(5)
C143 C142 C141 C108 176.6(5)
C143 C142 C141 C140 -3.5(9)
C103 C144 C143 C142 -0.1(9)
C103 C144 C145 C146 152.9(5)
C103 C144 C145 C100 -23.0(8)
C133 C120 C121 C180 -169.7(6)
C133 C120 C121 C122 16.9(8)
C133 C120 C119 C118 0.5(9)
C133 C132 C123 C122 8.0(8)
C133 C132 C123 C124 177.9(5)
C133 C132 C131 C130 -179.0(5)
C40 C23 C22 O8 179.3(5)
C40 C23 C22 C21 1.0(9)
C40 C23 C24 C25 -1.1(9)
C40 C41 C42 C43 -179.8(5)
C116 C115 C114 C113 -178.1(5)
C87 C27 C26 C25 151.2(5)
C87 C27 C26 C84 -22.0(8)
C87 C86 C90 O10 -68.5(7)
C142 C105 C106 O13 -179.9(5)
C142 C105 C106 C107 1.5(9)
C142 C105 C104 C103 -2.9(9)
C15 C44 C45 C02D -1.4(9)
C15 C44 C43 C42 156.4(6)
C15 C44 C43 C18 -22.7(8)
C39 C38 C37 C28 157.3(5)
C39 C38 C37 C36 -23.8(8)
C39 C38 C25 C26 -169.2(5)
C39 C38 C25 C24 2.4(8)
C39 C40 C23 C22 -179.6(5)
C39 C40 C23 C24 1.5(8)
C39 C40 C41 C20 178.1(5)
C39 C40 C41 C42 -2.3(9)
C11 C10 C9 C8 172.5(5)
C145 C144 C143 C142 178.8(5)
C145 C144 C103 C102 10.5(8)
C145 C144 C103 C104 -178.5(5)
C145 C146 C147 C98 0.4(9)
C145 C146 C147 C148 177.7(6)
C145 C100 C99 C98 0.4(9)
C138 C113 C112 C167 -167.0(5)
C138 C113 C112 C111 17.9(8)
C138 C113 C114 C115 -0.4(8)
C54 C55 C59 O1 -67.6(7)
C47 C48 C49 C50 -26.7(8)
C47 C48 C49 C5 157.2(5)
C47 C46 C10 C11 -174.2(5)
C47 C46 C10 C9 4.4(8)
C27 C28 C37 C38 6.7(8)
C27 C28 C37 C36 -172.2(5)
C27 C28 C29 C30 174.0(5)
C27 C87 C86 C85 3.0(8)
C27 C87 C86 C90 179.8(5)
C27 C26 C84 C85 12.8(8)
C27 C26 C84 C88 -160.7(5)
C23 C40 C39 C38 0.1(8)
C23 C40 C41 C20 -3.1(8)
C23 C40 C41 C42 176.6(5)
C23 C22 C21 O7 -178.5(5)
C23 C22 C21 C20 -1.8(9)
C8 C7 C57 C56 -162.3(5)
C8 C7 C57 C61 25.9(8)
C8 C7 C6 C54 153.8(5)
C8 C7 C6 C5 -31.8(8)
C8 C48 C49 C50 152.0(5)
C8 C48 C49 C5 -24.1(8)
C135 C136 C115 C116 1.3(8)
C135 C136 C115 C114 -173.6(5)
C135 C136 C137 C138 175.7(5)
C135 C118 C117 O18 176.3(5)
C135 C118 C117 C116 1.8(9)
C135 C118 C119 C120 -4.7(9)
C136 C135 C134 C133 -178.3(5)
C136 C135 C118 C117 3.3(8)
C136 C135 C118 C119 -177.6(5)
C136 C115 C114 C113 -3.3(9)
C112 C113 C138 C139 10.1(8)
C112 C113 C138 C137 -167.6(5)
C112 C113 C114 C115 169.5(5)
C112 C167 C02V C176 -112.1(6)
C112 C167 C166 C165 5.9(9)
C112 C167 C166 C170 -177.0(5)
C112 C111 C164 C165 14.2(8)
C112 C111 C164 C168 -158.6(5)
C7 C8 C48 C47 -170.1(5)
C7 C8 C48 C49 11.2(8)
C7 C8 C9 C10 175.3(5)
C7 C57 C61 C64 -116.6(6)
C115 C116 C117 O18 -179.4(6)
C115 C116 C117 C118 -5.4(10)
C115 C136 C137 C138 -2.4(8)
C22 C23 C24 C25 180.0(5)
C167 C112 C111 C110 153.0(5)
C167 C112 C111 C164 -21.8(8)
C167 C02V C176 C177 168.5(5)
C111 C110 C139 C140 -170.0(5)
C111 C110 C139 C138 9.3(8)
C111 C110 C109 C108 171.3(5)
C111 C112 C167 C02V -164.9(5)
C111 C112 C167 C166 11.7(8)
C111 C164 C165 C169 -176.6(5)
C111 C164 C165 C166 3.5(8)
C111 C164 C168 C172 -118.1(6)
C44 C15 C14 C13 0.4(9)
C44 C15 C16 C17 20.7(9)
C44 C15 C16 C68 -164.8(6)
C48 C47 C46 C02D -177.4(5)
C48 C47 C46 C10 0.9(8)
C48 C8 C7 C57 -167.1(5)
C48 C8 C7 C6 17.0(8)
C48 C8 C9 C10 2.2(8)
C48 C49 C50 C51 -175.1(5)
C48 C49 C5 C6 9.4(8)
C48 C49 C5 C4 176.4(5)
C134 C133 C120 C121 -168.0(5)
C134 C133 C120 C119 3.6(9)
C134 C133 C132 C123 155.5(6)
C134 C133 C132 C131 -27.8(9)
C134 C135 C136 C115 173.0(5)
C134 C135 C136 C137 -5.1(9)
C134 C135 C118 C117 -174.6(5)
C134 C135 C118 C119 4.6(8)
C106 C107 C108 C109 177.6(5)
C106 C107 C108 C141 -0.2(9)
C106 C105 C142 C143 -178.5(5)
C106 C105 C142 C141 0.4(8)
C106 C105 C104 C103 178.7(5)
C139 C110 C111 C112 18.5(8)
C139 C110 C111 C164 -166.8(5)
C139 C110 C109 C108 0.0(8)
C139 C140 C141 C108 -3.2(8)
C139 C140 C141 C142 177.0(5)
C139 C138 C137 C136 -178.8(5)
C137 C138 C139 C110 154.1(5)
C137 C138 C139 C140 -26.6(8)
C137 C136 C115 C116 179.5(5)
C137 C136 C115 C114 4.5(8)
C85 C86 C90 O10 108.2(6)
C85 C84 C88 C92 70.4(7)
C41 C20 C21 O7 176.9(5)
C41 C20 C21 C22 0.1(9)
C41 C20 C19 C18 -1.5(9)
C41 C40 C39 C38 179.0(5)
C41 C40 C23 C22 1.5(8)
C41 C40 C23 C24 -177.5(5)
C41 C42 C43 C44 177.9(5)
C41 C42 C43 C18 -3.0(9)
C86 C87 C27 C28 -161.7(5)
C86 C87 C27 C26 14.0(8)
C86 C85 C84 C26 4.2(8)
C86 C85 C84 C88 177.8(5)
C86 C85 C89 O9 79.8(7)
C21 C20 C41 C40 2.3(8)
C21 C20 C41 C42 -177.3(5)
C21 C20 C19 C18 178.3(6)
C36 C35 C34 C33 -179.5(6)
C36 C35 C30 C29 0.6(8)
C36 C35 C30 C31 178.8(5)
C02D C46 C10 C11 4.2(8)
C02D C46 C10 C9 -177.2(5)
C02D C13 C12 O4 -174.7(5)
C02D C13 C12 C11 5.5(9)
C02D C13 C14 C15 -2.1(10)
C49 C50 C51 C3 -2.8(9)
C49 C50 C51 C52 174.3(6)
C49 C5 C6 C54 -166.7(5)
C49 C5 C6 C7 19.0(8)
C49 C5 C4 C3 0.6(9)
C146 C145 C100 C101 -168.9(5)
C146 C145 C100 C99 0.7(8)
C146 C147 C98 C99 0.7(9)
C146 C147 C98 C97 176.9(6)
C146 C147 C148 C149 -176.9(6)
C120 C133 C134 C135 -3.7(9)
C120 C133 C132 C123 -24.4(8)
C120 C133 C132 C131 152.3(6)
C120 C121 C122 C183 152.3(6)
C120 C121 C122 C123 -33.1(8)
C102 C153 C152 C151 3.2(8)
C102 C153 C152 C156 -179.5(5)
C102 C153 C157 C160 -117.9(6)
C102 C101 C100 C145 21.9(8)
C102 C101 C100 C99 -147.3(6)
C102 C101 C150 C151 13.0(8)
C102 C101 C150 C154 -163.0(5)
C102 C103 C104 C105 171.9(5)
C46 C47 C48 C8 -4.7(9)
C46 C47 C48 C49 173.9(5)
C46 C02D C13 C12 1.9(9)
C46 C02D C13 C14 -175.5(6)
C46 C02D C45 C44 177.1(6)
C46 C10 C9 C8 -6.1(9)
C109 C110 C111 C112 -152.5(5)
C109 C110 C111 C164 22.2(8)
C109 C110 C139 C140 1.3(8)
C109 C110 C139 C138 -179.3(5)
C109 C108 C141 C142 -175.7(5)
C109 C108 C141 C140 4.4(8)
C3 C51 C52 C53 -0.3(9)
C3 C2 C1 C53 -0.8(9)
C180 C121 C122 C183 -21.4(9)
C180 C121 C122 C123 153.2(6)
C180 C181 C185 O19 -99.4(7)
C180 C184 C188 C189 172.0(5)
C141 C108 C109 C110 -3.0(8)
C141 C140 C139 C110 0.3(8)
C141 C140 C139 C138 -179.0(5)
C100 C101 C102 C153 151.6(5)
C100 C101 C102 C103 -34.3(7)
C100 C101 C150 C151 -159.9(5)
C100 C101 C150 C154 24.1(9)
C100 C145 C146 C147 -1.1(9)
C100 C99 C98 C147 -1.1(9)
C100 C99 C98 C97 -177.2(6)
C56 C57 C61 C64 71.8(7)
C56 C55 C59 O1 110.0(6)
C10 C11 C12 O4 172.1(5)
C10 C11 C12 C13 -8.2(9)
C151 C152 C156 O12 86.0(6)
C57 C7 C6 C54 -22.3(8)
C57 C7 C6 C5 152.2(5)
C57 C56 C55 C54 -12.4(9)
C57 C56 C55 C59 170.1(5)
C57 C56 C60 O2 -98.4(6)
C57 C61 C64 C65 -179.3(6)
C50 C49 C5 C6 -166.8(5)
C50 C49 C5 C4 0.2(8)
C50 C51 C52 C53 -177.3(6)
C121 C120 C119 C118 171.8(6)
C121 C180 C181 C182 4.7(9)
C121 C180 C181 C185 -176.5(6)
C121 C180 C184 C188 -117.1(6)
C121 C122 C123 C132 21.2(8)
C121 C122 C123 C124 -148.2(6)
C02V C167 C166 C165 -177.4(5)
C02V C167 C166 C170 -0.3(9)
C25 C38 C37 C28 -22.6(7)
C25 C38 C37 C36 156.4(5)
C25 C38 C39 C40 -2.1(9)
C25 C26 C84 C85 -159.8(5)
C25 C26 C84 C88 26.7(9)
C26 C25 C24 C23 170.6(5)
C26 C84 C88 C92 -116.2(6)
C5 C49 C50 C51 0.9(9)
C35 C34 C33 C32 0.2(9)
C35 C30 C31 C32 1.4(9)
C152 C153 C102 C101 13.6(8)
C152 C153 C102 C103 -160.1(5)
C152 C153 C157 C160 71.3(7)
C152 C151 C150 C101 3.7(8)
C152 C151 C150 C154 179.8(5)
C152 C151 C155 O11 103.0(6)
C29 C28 C37 C38 177.3(5)
C29 C28 C37 C36 -1.7(8)
C29 C28 C27 C87 27.2(9)
C29 C28 C27 C26 -148.5(6)
C29 C30 C31 C32 179.5(6)
C13 C02D C46 C47 171.7(6)
C13 C02D C46 C10 -6.6(8)
C13 C02D C45 C44 -0.3(9)
C118 C135 C136 C115 -4.8(8)
C118 C135 C136 C137 177.2(5)
C118 C135 C134 C133 -0.5(8)
C114 C113 C138 C139 -179.8(5)
C114 C113 C138 C137 2.6(8)
C114 C113 C112 C167 23.2(9)
C114 C113 C112 C111 -151.8(6)
C130 C125 C126 C127 0.3(10)
C130 C129 C128 C127 0.6(10)
C183 C122 C123 C132 -164.5(6)
C183 C122 C123 C124 26.2(10)
C183 C182 C181 C180 -14.4(9)
C183 C182 C181 C185 166.8(6)
C183 C182 C186 O20 -63.8(7)
C18 C17 C16 C15 -31.8(8)
C18 C17 C16 C68 153.5(6)
C164 C165 C169 O15 -95.4(7)
C164 C165 C166 C167 -13.8(9)
C164 C165 C166 C170 169.0(5)
C164 C168 C172 C173 174.6(6)
C122 C183 C182 C181 6.0(9)
C122 C183 C182 C186 -175.4(6)
C122 C123 C124 C125 171.4(6)
C132 C133 C134 C135 176.4(5)
C132 C133 C120 C121 12.0(8)
C132 C133 C120 C119 -176.4(5)
C132 C123 C124 C125 1.8(9)
C9 C8 C7 C57 20.1(9)
C9 C8 C7 C6 -155.8(5)
C9 C8 C48 C47 3.1(8)
C9 C8 C48 C49 -175.6(5)
C147 C98 C97 C96 0.6(10)
C147 C148 C149 C96 -0.3(10)
C84 C85 C86 C87 -12.3(9)
C84 C85 C86 C90 171.0(5)
C84 C85 C89 O9 -96.9(6)
C84 C88 C92 C93 175.7(6)
C51 C3 C2 C1 -1.1(9)
C51 C3 C4 C5 -2.5(9)
C51 C52 C53 C1 -1.6(9)
C71 C17 C16 C15 151.4(6)
C71 C17 C16 C68 -23.4(9)
C71 C70 C74 O6 -96.7(7)
C71 C75 C80 C81 169.3(7)
C104 C105 C142 C143 3.2(8)
C104 C105 C142 C141 -177.9(5)
C104 C105 C106 O13 -1.5(8)
C104 C105 C106 C107 179.9(6)
C104 C103 C102 C153 21.7(9)
C104 C103 C102 C101 -152.0(5)
C6 C54 C55 C56 3.6(8)
C6 C54 C55 C59 -178.7(5)
C6 C7 C57 C56 13.5(8)
C6 C7 C57 C61 -158.3(5)
C6 C5 C4 C3 167.1(6)
C123 C132 C131 C130 -2.4(9)
C123 C124 C125 C130 -3.5(10)
C123 C124 C125 C126 178.2(6)
C55 C54 C6 C7 13.5(8)
C55 C54 C6 C5 -160.7(5)
C55 C56 C57 C7 3.6(8)
C55 C56 C57 C61 175.5(5)
C55 C56 C60 O2 82.2(6)
C17 C18 C19 C20 170.1(6)
C17 C18 C43 C44 11.1(8)
C17 C18 C43 C42 -168.0(5)
C17 C71 C70 C69 3.1(9)
C17 C71 C70 C74 -178.2(6)
C17 C71 C75 C80 -115.6(7)
C12 C11 C10 C46 3.2(9)
C12 C11 C10 C9 -175.3(6)
C12 C13 C14 C15 -179.6(6)
C2 C3 C51 C50 178.8(5)
C2 C3 C51 C52 1.7(8)
C2 C3 C4 C5 -177.7(6)
C2 C1 C53 C52 2.2(9)
C45 C44 C43 C42 -28.0(9)
C45 C44 C43 C18 153.0(6)
C45 C02D C46 C47 -5.6(9)
C45 C02D C46 C10 176.0(6)
C45 C02D C13 C12 179.4(6)
C45 C02D C13 C14 2.0(9)
C4 C3 C51 C50 3.5(8)
C4 C3 C51 C52 -173.7(5)
C4 C3 C2 C1 174.0(6)
C4 C5 C6 C54 27.0(9)
C4 C5 C6 C7 -147.3(6)
C14 C15 C44 C45 1.3(9)
C14 C15 C44 C43 177.1(6)
C14 C15 C16 C17 -149.1(6)
C14 C15 C16 C68 25.4(10)
C14 C13 C12 O4 2.7(9)
C14 C13 C12 C11 -177.0(6)
C24 C23 C22 O8 -1.8(8)
C24 C23 C22 C21 179.9(6)
C24 C25 C26 C27 -153.8(5)
C24 C25 C26 C84 19.1(9)
C117 C116 C115 C136 3.9(9)
C117 C116 C115 C114 178.7(6)
C117 C118 C119 C120 174.4(6)
C119 C120 C121 C180 19.2(9)
C119 C120 C121 C122 -154.2(6)
C119 C118 C117 O18 -2.8(9)
C119 C118 C117 C116 -177.3(6)
C157 C153 C102 C101 -157.3(5)
C157 C153 C102 C103 29.0(8)
C157 C153 C152 C151 174.1(5)
C157 C153 C152 C156 -8.6(8)
C150 C101 C102 C153 -21.8(8)
C150 C101 C102 C103 152.3(5)
C150 C101 C100 C145 -165.1(5)
C150 C101 C100 C99 25.8(9)
C150 C151 C152 C153 -12.0(8)
C150 C151 C152 C156 170.6(5)
C150 C151 C155 O11 -74.7(7)
C68 C69 C70 C71 -13.8(10)
C68 C69 C70 C74 167.3(6)
C68 C69 C73 O5 -95.1(7)
C68 C72 C76 C77 162.3(5)
C165 C164 C168 C172 69.3(7)
C34 C35 C30 C29 -178.7(5)
C34 C35 C30 C31 -0.5(9)
C34 C33 C32 C31 0.7(10)
C182 C183 C122 C121 11.8(9)
C182 C183 C122 C123 -162.5(6)
C182 C181 C185 O19 79.4(7)
C91 C87 C27 C28 23.6(8)
C91 C87 C27 C26 -160.7(5)
C91 C87 C86 C85 177.8(5)
C91 C87 C86 C90 -5.4(8)
C131 C130 C125 C124 2.2(9)
C131 C130 C125 C126 -179.5(6)
C131 C130 C129 C128 179.0(6)
C131 C132 C123 C122 -168.8(6)
C131 C132 C123 C124 1.2(9)
C99 C98 C97 C96 176.6(6)
C98 C147 C148 C149 0.4(9)
C98 C97 C96 C149 -0.5(10)
C19 C20 C41 C40 -177.9(5)
C19 C20 C41 C42 2.4(8)
C19 C20 C21 O7 -2.9(8)
C19 C20 C21 C22 -179.7(6)
C19 C18 C17 C71 21.8(9)
C19 C18 C17 C16 -154.8(6)
C19 C18 C43 C44 -177.1(5)
C19 C18 C43 C42 3.9(8)
C148 C147 C98 C99 -176.7(6)
C148 C147 C98 C97 -0.5(9)
C148 C149 C96 C97 0.4(10)
C168 C164 C165 C169 -3.8(8)
C168 C164 C165 C166 176.3(5)
C43 C44 C45 C02D -177.0(6)
C43 C18 C17 C71 -166.7(6)
C43 C18 C17 C16 16.7(8)
C43 C18 C19 C20 -1.7(9)
C169 C165 C166 C167 166.3(6)
C169 C165 C166 C170 -10.9(8)
C181 C180 C121 C120 -160.1(6)
C181 C180 C121 C122 13.1(9)
C181 C180 C184 C188 71.7(7)
C181 C182 C186 O20 114.9(6)
C16 C15 C44 C45 -168.8(6)
C16 C15 C44 C43 6.9(9)
C16 C15 C14 C13 170.6(6)
C16 C68 C69 C70 5.7(9)
C16 C68 C69 C73 -177.2(6)
C16 C68 C72 C76 -113.1(7)
C30 C35 C34 C33 -0.3(9)
C30 C31 C32 C33 -1.5(10)
C69 C68 C16 C15 -161.5(6)
C69 C68 C16 C17 12.8(9)
C69 C68 C72 C76 70.8(8)
C69 C70 C74 O6 82.1(7)
C70 C71 C17 C18 -161.4(6)
C70 C71 C17 C16 15.1(9)
C70 C71 C75 C80 71.9(8)
C70 C69 C73 O5 82.1(7)
C184 C180 C121 C120 28.5(9)
C184 C180 C121 C122 -158.3(6)
C184 C180 C181 C182 176.2(6)
C184 C180 C181 C185 -5.0(9)
C89 C85 C86 C87 171.0(5)
C89 C85 C86 C90 -5.7(8)
C89 C85 C84 C26 -179.2(5)
C89 C85 C84 C88 -5.6(8)
C155 C151 C152 C153 170.4(5)
C155 C151 C152 C156 -7.0(8)
C155 C151 C150 C101 -178.6(5)
C155 C151 C150 C154 -2.5(8)
C58 C54 C6 C7 -162.5(5)
C58 C54 C6 C5 23.3(9)
C58 C54 C55 C56 179.8(5)
C58 C54 C55 C59 -2.6(8)
C166 C167 C02V C176 71.3(7)
C166 C165 C169 O15 84.5(7)
C162 O13 C106 C107 -85.7(6)
C162 O13 C106 C105 95.7(6)
C186 C182 C181 C180 167.0(6)
C186 C182 C181 C185 -11.8(9)
C72 C68 C16 C15 22.4(9)
C72 C68 C16 C17 -163.3(6)
C72 C68 C69 C70 -178.1(6)
C72 C68 C69 C73 -0.9(9)
C124 C125 C126 C127 178.6(7)
C83 O8 C22 C23 98.7(6)
C83 O8 C22 C21 -83.0(7)
C60 C56 C57 C7 -175.8(5)
C60 C56 C57 C61 -3.9(8)
C60 C56 C55 C54 167.1(5)
C60 C56 C55 C59 -10.5(8)
C75 C71 C17 C18 26.1(9)
C75 C71 C17 C16 -157.4(6)
C75 C71 C70 C69 175.7(6)
C75 C71 C70 C74 -5.5(9)
C125 C130 C131 C132 0.7(9)
C125 C130 C129 C128 -1.8(9)
C125 C126 C127 C128 -1.5(11)
C163 O14 C107 C108 106.3(6)
C163 O14 C107 C106 -77.6(7)
C73 C69 C70 C71 168.9(6)
C73 C69 C70 C74 -9.9(9)
C129 C130 C131 C132 180.0(6)
C129 C130 C125 C124 -177.1(6)
C129 C130 C125 C126 1.3(9)
C129 C128 C127 C126 1.0(11)
C178 O17 C116 C115 94.2(6)
C178 O17 C116 C117 -85.3(7)
C187 C183 C122 C121 -162.7(6)
C187 C183 C122 C123 23.0(9)
C187 C183 C182 C181 -179.4(6)
C187 C183 C182 C186 -0.7(9)
C159 O12 C156 C152 174.7(5)
C179 O18 C117 C116 -40.2(9)
C179 O18 C117 C118 145.5(6)
C82 O7 C21 C20 100.6(6)
C82 O7 C21 C22 -82.6(7)
C95 O10 C90 C86 169.1(5)
C63 O2 C60 C56 178.9(5)
C174 O15 C169 C165 -170.2(5)
C190 O19 C185 C181 -173.1(5)
C78 O5 C73 C69 -175.8(6)
C94 O9 C89 C85 178.9(5)
C67 O4 C12 C11 -75.0(7)
C67 O4 C12 C13 105.2(6)
C66 O3 C11 C10 135.7(6)
C66 O3 C11 C12 -51.1(8)
C191 O20 C186 C182 170.8(5)
C62 O1 C59 C55 169.2(6)
C175 O16 C170 C166 176.4(6)
C158 O11 C155 C151 177.1(6)
C79 O6 C74 C70 -159.7(8)
